data_4328571
loop_
_publ_author_name
'Hiroyuki Yajima'
'Biao Zhou'
'Emiko Fujiwara'
'Akiko Kobayashi'
'Hayao Kobayashi'

_publ_contact_author_address
;
Department of Chemistry, College of Humanities and Sciences,
Nihon University,Sakurajosui,Setagaya-ku,Tokyo 156-8550,Japan
;
_publ_contact_author_email akoba@chs.nihon-u.ac.jp
_publ_contact_author_fax (+81)-3-3329-1151
_publ_contact_author_name 'Prof. Akiko Kobayashi'
_publ_contact_author_phone (+81)-3-3303-9899
_publ_section_title
;
 Charge Ordering and Carrier Generation by Air Oxidation of a Nickel
 Complex with Selenium-Containing Extended-Tetrathiafulvalenedithiolate
 Ligands
;
_journal_name_full 'Inorganic Chemistry'
_journal_page_first 2731
_journal_page_last 2733
_journal_paper_doi 10.1021/ic2026768
_journal_volume 51
_journal_year 2012
_chemical_formula_moiety 'C48 H84 N2 Ni S8 Se4 '
_chemical_formula_sum 'C48 H84 N2 Ni S8 Se4'
_chemical_formula_weight 1320.23
_space_group_IT_number 2
_symmetry_cell_setting triclinic
_symmetry_Int_Tables_number 2
_symmetry_space_group_name_Hall '-P 1'
_symmetry_space_group_name_H-M 'P -1'
_cell_angle_alpha 111.146(4)
_cell_angle_beta 108.170(4)
_cell_angle_gamma 90.953(5)
_cell_formula_units_Z 2
_cell_length_a 13.294(5)
_cell_length_b 13.984(6)
_cell_length_c 18.332(8)
_cell_measurement_reflns_used 6994
_cell_measurement_temperature 293.1
_cell_measurement_theta_max 27.5
_cell_measurement_theta_min 3.1
_cell_volume 2988(2)
_computing_cell_refinement CrystalClear
_computing_data_collection CrystalClear
_computing_data_reduction CrystalStructure
_computing_publication_material 'CrystalStructure 3.8'
_computing_structure_refinement CRYSTALS
_computing_structure_solution SIR92
_diffrn_ambient_temperature 293
_diffrn_detector_area_resol_mean 7.31
_diffrn_measured_fraction_theta_full 0.995
_diffrn_measured_fraction_theta_max 0.995
_diffrn_measurement_device_type 'Rigaku Mercury'
_diffrn_measurement_method \w
_diffrn_radiation_type 'Mo K\a'
_diffrn_radiation_wavelength 0.71070
_diffrn_reflns_av_R_equivalents 0.052
_diffrn_reflns_limit_h_max 17
_diffrn_reflns_limit_h_min -17
_diffrn_reflns_limit_k_max 18
_diffrn_reflns_limit_k_min -18
_diffrn_reflns_limit_l_max 23
_diffrn_reflns_limit_l_min -23
_diffrn_reflns_number 47176
_diffrn_reflns_theta_full 27.54
_diffrn_reflns_theta_max 27.54
_exptl_absorpt_coefficient_mu 3.073
_exptl_absorpt_correction_T_max 0.541
_exptl_absorpt_correction_T_min 0.443
_exptl_absorpt_correction_type multi-scan
_exptl_absorpt_process_details 'Jacobson, R. (1998) Private communication'
_exptl_crystal_colour 'dark brown'
_exptl_crystal_density_diffrn 1.467
_exptl_crystal_description block
_exptl_crystal_F_000 1356.00
_exptl_crystal_size_max 0.20
_exptl_crystal_size_mid 0.20
_exptl_crystal_size_min 0.20
_refine_diff_density_max 6.33
_refine_diff_density_min -2.53
_refine_ls_extinction_method none
_refine_ls_goodness_of_fit_ref 1.075
_refine_ls_hydrogen_treatment refall
_refine_ls_number_parameters 652
_refine_ls_number_reflns 30843
_refine_ls_R_factor_gt 0.0701
_refine_ls_shift/su_max 0.0495
_refine_ls_structure_factor_coef F
_refine_ls_weighting_details
;
    Chebychev polynomial with 3 parameters (Carruthers & Watkin, 1979)
    12.3567    -3.4063    7.5027
;
_refine_ls_weighting_scheme calc
_refine_ls_wR_factor_ref 0.0729
_reflns_number_gt 30429
_reflns_number_total 13707
_reflns_threshold_expression F^2^>2.0\s(F^2^)
_cod_data_source_file ic2026768_si_001.cif
_cod_data_source_block (nBu4N)2[Ni(dmstfdt)2]
_cod_original_formula_sum 'C48 H84 N2 Ni S8 Se4 '
_cod_database_code 4328571

loop_
_symmetry_equiv_pos_site_id
_symmetry_equiv_pos_as_xyz
1 +X,+Y,+Z
2 -X,-Y,-Z

loop_
_atom_site_label
_atom_site_type_symbol
_atom_site_fract_x
_atom_site_fract_y
_atom_site_fract_z
_atom_site_U_iso_or_equiv
_atom_site_adp_type
_atom_site_occupancy
_atom_site_symmetry_multiplicity
_atom_site_calc_flag
_atom_site_refinement_flags
Se(1) Se 0.35880(3) -0.10500(3) -0.05219(2) 0.06648(11) Uani 1.00 1 d .
Se(2) Se 0.49244(3) -0.10022(3) 0.12605(3) 0.07222(13) Uani 1.00 1 d .
Se(3) Se -0.15408(4) 0.82478(4) 0.35250(3) 0.07593(14) Uani 1.00 1 d .
Se(4) Se 0.00726(4) 0.86137(3) 0.53208(3) 0.07195(13) Uani 1.00 1 d .
Ni(1) Ni 0.25744(3) 0.44137(3) 0.23405(3) 0.05518(12) Uani 1.00 1 d .
S(1) S 0.24246(8) 0.33843(8) 0.10685(6) 0.0640(2) Uani 1.00 1 d .
S(2) S 0.35772(8) 0.34248(7) 0.28846(6) 0.0679(2) Uani 1.00 1 d .
S(3) S 0.27656(8) 0.11237(8) 0.03889(6) 0.0715(3) Uani 1.00 1 d .
S(4) S 0.39101(9) 0.11808(8) 0.20678(6) 0.0737(3) Uani 1.00 1 d .
S(5) S 0.12174(8) 0.51397(7) 0.18329(5) 0.0618(2) Uani 1.00 1 d .
S(6) S 0.29681(7) 0.55818(7) 0.36117(5) 0.0581(2) Uani 1.00 1 d .
S(7) S 0.00588(9) 0.67649(8) 0.27154(6) 0.0766(3) Uani 1.00 1 d .
S(8) S 0.16409(9) 0.71468(8) 0.43664(6) 0.0722(3) Uani 1.00 1 d .
N(1) N -0.1127(2) 0.2276(2) -0.06467(17) 0.0549(8) Uani 1.00 1 d .
N(2) N 0.3053(2) 0.4303(2) 0.56111(18) 0.0603(9) Uani 1.00 1 d .
C(1) C 0.2933(2) 0.2308(2) 0.1235(2) 0.0621(10) Uani 1.00 1 d .
C(2) C 0.3447(2) 0.2349(2) 0.1997(2) 0.0630(11) Uani 1.00 1 d .
C(3) C 0.3609(2) 0.0523(2) 0.0981(2) 0.0647(11) Uani 1.00 1 d .
C(4) C 0.3965(2) -0.0318(2) 0.0654(2) 0.0658(12) Uani 1.00 1 d .
C(5) C 0.4490(3) -0.2070(3) -0.0414(2) 0.0714(13) Uani 1.00 1 d .
C(6) C 0.5046(3) -0.2036(3) 0.0327(2) 0.0773(14) Uani 1.00 1 d .
C(7) C 0.4505(3) -0.2863(3) -0.1287(2) 0.0929(15) Uani 1.00 1 d .
C(8) C 0.5813(3) -0.2823(3) 0.0454(3) 0.124(2) Uani 1.00 1 d .
C(9) C 0.1136(2) 0.6055(2) 0.2740(2) 0.0599(11) Uani 1.00 1 d .
C(10) C 0.1883(2) 0.6239(2) 0.3500(2) 0.0567(10) Uani 1.00 1 d .
C(11) C 0.0401(3) 0.7373(2) 0.3806(2) 0.0650(11) Uani 1.00 1 d .
C(12) C -0.0247(3) 0.7969(2) 0.4160(2) 0.0641(11) Uani 1.00 1 d .
C(13) C -0.1865(3) 0.9101(3) 0.4466(2) 0.0748(14) Uani 1.00 1 d .
C(14) C -0.1169(3) 0.9255(3) 0.5229(2) 0.0758(14) Uani 1.00 1 d .
C(15) C -0.2860(3) 0.9589(4) 0.4267(3) 0.106(2) Uani 1.00 1 d .
C(16) C -0.1281(4) 0.9947(3) 0.6040(2) 0.1042(19) Uani 1.00 1 d .
C(17) C -0.2114(2) 0.1727(2) -0.1407(2) 0.0620(10) Uani 1.00 1 d .
C(18) C -0.2340(2) 0.2128(2) -0.2094(2) 0.0676(11) Uani 1.00 1 d .
C(19) C -0.3381(3) 0.1512(3) -0.2762(2) 0.0983(16) Uani 1.00 1 d .
C(20) C -0.3697(4) 0.1786(4) -0.3497(2) 0.115(2) Uani 1.00 1 d .
C(21) C -0.1224(3) 0.3403(2) -0.0206(2) 0.0706(11) Uani 1.00 1 d .
C(22) C -0.2124(4) 0.3587(3) 0.0119(3) 0.0974(17) Uani 1.00 1 d .
C(23) C -0.2032(4) 0.4821(5) 0.0549(4) 0.155(2) Uani 1.00 1 d .
C(24) C -0.2703(6) 0.5083(6) 0.0958(5) 0.217(4) Uani 1.00 1 d .
C(25) C -0.1054(2) 0.1668(2) -0.0092(2) 0.0621(11) Uani 1.00 1 d .
C(26) C -0.0112(3) 0.2060(3) 0.0722(2) 0.0813(14) Uani 1.00 1 d .
C(27) C -0.0127(3) 0.1403(3) 0.1201(2) 0.0914(16) Uani 1.00 1 d .
C(28) C 0.0814(4) 0.1621(3) 0.1967(2) 0.1037(18) Uani 1.00 1 d .
C(29) C -0.0117(2) 0.2303(2) -0.0877(2) 0.0576(10) Uani 1.00 1 d .
C(30) C 0.0157(2) 0.1271(2) -0.1332(2) 0.0685(12) Uani 1.00 1 d .
C(31) C 0.1171(3) 0.1429(3) -0.1526(2) 0.0768(14) Uani 1.00 1 d .
C(32) C 0.1541(3) 0.0416(3) -0.1947(2) 0.0982(18) Uani 1.00 1 d .
C(33) C 0.1873(2) 0.3954(3) 0.5113(2) 0.0687(12) Uani 1.00 1 d .
C(34) C 0.1464(3) 0.4185(3) 0.4338(2) 0.0766(13) Uani 1.00 1 d .
C(35) C 0.0290(3) 0.3810(3) 0.3897(2) 0.0880(15) Uani 1.00 1 d .
C(36) C -0.0202(3) 0.4153(3) 0.3187(2) 0.0972(17) Uani 1.00 1 d .
C(37) C 0.3368(2) 0.5446(2) 0.5833(2) 0.0591(10) Uani 1.00 1 d .
C(38) C 0.2758(2) 0.6171(2) 0.6297(2) 0.0703(12) Uani 1.00 1 d .
C(39) C 0.3233(3) 0.7289(2) 0.6530(2) 0.0801(13) Uani 1.00 1 d .
C(40) C 0.2637(3) 0.8084(3) 0.6984(3) 0.1133(18) Uani 1.00 1 d .
C(41) C 0.3242(3) 0.4051(3) 0.6377(2) 0.0687(12) Uani 1.00 1 d .
C(42) C 0.4370(3) 0.4318(3) 0.6997(2) 0.0761(13) Uani 1.00 1 d .
C(43) C 0.4436(3) 0.3888(4) 0.7657(3) 0.109(2) Uani 1.00 1 d .
C(44) C 0.5491(4) 0.4167(4) 0.8312(3) 0.128(2) Uani 1.00 1 d .
C(45) C 0.3754(3) 0.3766(3) 0.5120(2) 0.0738(13) Uani 1.00 1 d .
C(46) C 0.3652(4) 0.2608(3) 0.4838(3) 0.1075(19) Uani 1.00 1 d .
C(47) C 0.4613(4) 0.2237(3) 0.4506(3) 0.113(2) Uani 1.00 1 d .
C(48) C 0.4601(6) 0.1189(4) 0.4213(3) 0.162(3) Uani 1.00 1 d .
H(1) H 0.3957 -0.3435 -0.1499 0.100 Uiso 1.00 1 c R
H(2) H 0.5180 -0.3103 -0.1223 0.101 Uiso 1.00 1 c R
H(3) H 0.4383 -0.2521 -0.1663 0.100 Uiso 1.00 1 c R
H(4) H 0.6506 -0.2569 0.0498 0.156 Uiso 1.00 1 c R
H(5) H 0.5561 -0.3472 -0.0002 0.156 Uiso 1.00 1 c R
H(6) H 0.5847 -0.2906 0.0952 0.156 Uiso 1.00 1 c R
H(7) H -0.2680 1.0241 0.4253 0.138 Uiso 1.00 1 c R
H(8) H -0.3178 0.9687 0.4682 0.138 Uiso 1.00 1 c R
H(9) H -0.3351 0.9149 0.3740 0.138 Uiso 1.00 1 c R
H(10) H -0.1645 0.9547 0.6229 0.132 Uiso 1.00 1 c R
H(11) H -0.1670 1.0490 0.5972 0.132 Uiso 1.00 1 c R
H(12) H -0.0586 1.0233 0.6438 0.132 Uiso 1.00 1 c R
H(13) H -0.2036 0.1017 -0.1634 0.071 Uiso 1.00 1 c R
H(14) H -0.2721 0.1787 -0.1233 0.071 Uiso 1.00 1 c R
H(15) H -0.2398 0.2845 -0.1885 0.076 Uiso 1.00 1 c R
H(16) H -0.1779 0.2026 -0.2319 0.077 Uiso 1.00 1 c R
H(17) H -0.3313 0.0796 -0.2932 0.111 Uiso 1.00 1 c R
H(18) H -0.3929 0.1642 -0.2523 0.111 Uiso 1.00 1 c R
H(19) H -0.4115 0.2335 -0.3419 0.132 Uiso 1.00 1 c R
H(20) H -0.4098 0.1202 -0.3978 0.133 Uiso 1.00 1 c R
H(21) H -0.3064 0.2003 -0.3566 0.132 Uiso 1.00 1 c R
H(22) H -0.0580 0.3714 0.0252 0.078 Uiso 1.00 1 c R
H(23) H -0.1306 0.3734 -0.0588 0.077 Uiso 1.00 1 c R
H(24) H -0.2787 0.3303 -0.0324 0.123 Uiso 1.00 1 c R
H(25) H -0.2061 0.3282 0.0515 0.123 Uiso 1.00 1 c R
H(26) H -0.1316 0.5097 0.0908 0.169 Uiso 1.00 1 c R
H(27) H -0.2215 0.5096 0.0129 0.169 Uiso 1.00 1 c R
H(28) H -0.3379 0.5144 0.0612 0.256 Uiso 1.00 1 c R
H(29) H -0.2407 0.5726 0.1413 0.256 Uiso 1.00 1 c R
H(30) H -0.2792 0.4562 0.1161 0.256 Uiso 1.00 1 c R
H(31) H -0.1693 0.1686 0.0038 0.077 Uiso 1.00 1 c R
H(32) H -0.0996 0.0971 -0.0396 0.077 Uiso 1.00 1 c R
H(33) H 0.0539 0.2041 0.0607 0.095 Uiso 1.00 1 c R
H(34) H -0.0159 0.2753 0.1042 0.096 Uiso 1.00 1 c R
H(35) H -0.0744 0.1495 0.1362 0.112 Uiso 1.00 1 c R
H(36) H -0.0185 0.0703 0.0838 0.112 Uiso 1.00 1 c R
H(37) H 0.1339 0.1211 0.1826 0.128 Uiso 1.00 1 c R
H(38) H 0.0611 0.1460 0.2367 0.128 Uiso 1.00 1 c R
H(39) H 0.1100 0.2334 0.2192 0.128 Uiso 1.00 1 c R
H(40) H -0.0196 0.2697 -0.1214 0.068 Uiso 1.00 1 c R
H(41) H 0.0472 0.2632 -0.0376 0.068 Uiso 1.00 1 c R
H(42) H 0.0268 0.0869 -0.0999 0.083 Uiso 1.00 1 c R
H(43) H -0.0421 0.0922 -0.1836 0.083 Uiso 1.00 1 c R
H(44) H 0.1035 0.1799 -0.1883 0.103 Uiso 1.00 1 c R
H(45) H 0.1728 0.1822 -0.1020 0.103 Uiso 1.00 1 c R
H(46) H 0.2013 0.0216 -0.1536 0.133 Uiso 1.00 1 c R
H(47) H 0.1897 0.0492 -0.2303 0.133 Uiso 1.00 1 c R
H(48) H 0.0930 -0.0100 -0.2265 0.133 Uiso 1.00 1 c R
H(49) H 0.1733 0.3225 0.4947 0.082 Uiso 1.00 1 c R
H(50) H 0.1475 0.4283 0.5461 0.082 Uiso 1.00 1 c R
H(51) H 0.1588 0.4913 0.4490 0.092 Uiso 1.00 1 c R
H(52) H 0.1842 0.3853 0.3976 0.092 Uiso 1.00 1 c R
H(53) H 0.0187 0.3074 0.3675 0.106 Uiso 1.00 1 c R
H(54) H -0.0063 0.4056 0.4292 0.106 Uiso 1.00 1 c R
H(55) H -0.0446 0.4797 0.3398 0.119 Uiso 1.00 1 c R
H(56) H -0.0786 0.3656 0.2768 0.119 Uiso 1.00 1 c R
H(57) H 0.0326 0.4238 0.2958 0.119 Uiso 1.00 1 c R
H(58) H 0.4106 0.5633 0.6160 0.070 Uiso 1.00 1 c R
H(59) H 0.3254 0.5545 0.5329 0.070 Uiso 1.00 1 c R
H(60) H 0.2024 0.6047 0.5964 0.080 Uiso 1.00 1 c R
H(61) H 0.2826 0.6061 0.6791 0.080 Uiso 1.00 1 c R
H(62) H 0.3963 0.7407 0.6871 0.091 Uiso 1.00 1 c R
H(63) H 0.3184 0.7380 0.6031 0.091 Uiso 1.00 1 c R
H(64) H 0.2060 0.8227 0.6595 0.123 Uiso 1.00 1 c R
H(65) H 0.3105 0.8709 0.7355 0.123 Uiso 1.00 1 c R
H(66) H 0.2365 0.7791 0.7290 0.123 Uiso 1.00 1 c R
H(67) H 0.2796 0.4414 0.6665 0.089 Uiso 1.00 1 c R
H(68) H 0.3040 0.3327 0.6195 0.089 Uiso 1.00 1 c R
H(69) H 0.4850 0.4035 0.6712 0.094 Uiso 1.00 1 c R
H(70) H 0.4558 0.5050 0.7259 0.094 Uiso 1.00 1 c R
H(71) H 0.3909 0.4132 0.7903 0.135 Uiso 1.00 1 c R
H(72) H 0.4294 0.3154 0.7392 0.135 Uiso 1.00 1 c R
H(73) H 0.5941 0.3668 0.8158 0.168 Uiso 1.00 1 c R
H(74) H 0.5420 0.4204 0.8821 0.168 Uiso 1.00 1 c R
H(75) H 0.5796 0.4825 0.8379 0.168 Uiso 1.00 1 c R
H(76) H 0.3586 0.3922 0.4636 0.093 Uiso 1.00 1 c R
H(77) H 0.4479 0.4038 0.5457 0.094 Uiso 1.00 1 c R
H(78) H 0.3699 0.2421 0.5296 0.130 Uiso 1.00 1 c R
H(79) H 0.2984 0.2296 0.4408 0.130 Uiso 1.00 1 c R
H(80) H 0.4566 0.2470 0.4071 0.140 Uiso 1.00 1 c R
H(81) H 0.5267 0.2554 0.4951 0.141 Uiso 1.00 1 c R
H(82) H 0.5002 0.0994 0.4652 0.191 Uiso 1.00 1 c R
H(83) H 0.4908 0.0991 0.3786 0.191 Uiso 1.00 1 c R
H(84) H 0.3883 0.0853 0.3994 0.192 Uiso 1.00 1 c R

loop_
_atom_site_aniso_label
_atom_site_aniso_U_11
_atom_site_aniso_U_22
_atom_site_aniso_U_33
_atom_site_aniso_U_12
_atom_site_aniso_U_13
_atom_site_aniso_U_23
Se(1) 0.0676(2) 0.0726(2) 0.0617(2) 0.0220(2) 0.0267(2) 0.0241(2)
Se(2) 0.0673(2) 0.0851(2) 0.0743(2) 0.0225(2) 0.0248(2) 0.0408(2)
Se(3) 0.0767(2) 0.0838(2) 0.0757(2) 0.0223(2) 0.0275(2) 0.0384(2)
Se(4) 0.0803(2) 0.0708(2) 0.0673(2) 0.0142(2) 0.0287(2) 0.0263(2)
Ni(1) 0.0492(2) 0.0560(2) 0.0526(2) 0.0023(2) 0.0146(2) 0.0148(2)
S(1) 0.0657(5) 0.0672(5) 0.0583(5) 0.0126(4) 0.0190(4) 0.0251(4)
S(2) 0.0726(6) 0.0613(5) 0.0564(5) 0.0138(4) 0.0098(4) 0.0176(4)
S(3) 0.0755(6) 0.0708(6) 0.0584(5) 0.0185(5) 0.0148(5) 0.0204(4)
S(4) 0.0835(7) 0.0703(6) 0.0601(5) 0.0188(5) 0.0143(5) 0.0253(5)
S(5) 0.0703(6) 0.0573(5) 0.0500(4) 0.0107(4) 0.0134(4) 0.0179(4)
S(6) 0.0550(5) 0.0554(5) 0.0536(5) 0.0036(4) 0.0118(4) 0.0154(4)
S(7) 0.0905(7) 0.0768(6) 0.0584(5) 0.0386(5) 0.0175(5) 0.0269(5)
S(8) 0.0832(6) 0.0681(6) 0.0534(5) 0.0257(5) 0.0168(5) 0.0150(4)
N(1) 0.0595(17) 0.0450(15) 0.0580(17) 0.0064(13) 0.0172(14) 0.0198(13)
N(2) 0.0580(17) 0.0654(18) 0.0657(18) 0.0095(14) 0.0296(15) 0.0273(15)
C(1) 0.056(2) 0.065(2) 0.059(2) 0.0087(17) 0.0130(17) 0.0223(18)
C(2) 0.065(2) 0.061(2) 0.064(2) 0.0175(18) 0.0163(19) 0.0285(18)
C(3) 0.061(2) 0.058(2) 0.073(2) 0.0098(18) 0.0243(19) 0.0230(19)
C(4) 0.059(2) 0.061(2) 0.085(2) 0.0125(18) 0.039(2) 0.025(2)
C(5) 0.063(2) 0.080(2) 0.084(2) 0.015(2) 0.034(2) 0.039(2)
C(6) 0.060(2) 0.083(2) 0.105(3) 0.011(2) 0.040(2) 0.044(2)
C(7) 0.083(3) 0.058(2) 0.109(3) 0.024(2) 0.018(2) 0.012(2)
C(8) 0.068(2) 0.107(3) 0.214(6) 0.026(2) 0.018(3) 0.107(4)
C(9) 0.067(2) 0.055(2) 0.065(2) 0.0151(17) 0.0246(19) 0.0295(17)
C(10) 0.068(2) 0.0483(18) 0.0515(19) 0.0081(16) 0.0193(17) 0.0170(15)
C(11) 0.076(2) 0.057(2) 0.068(2) 0.0219(19) 0.027(2) 0.0293(18)
C(12) 0.073(2) 0.058(2) 0.063(2) 0.0112(19) 0.022(2) 0.0275(18)
C(13) 0.074(2) 0.077(2) 0.096(3) 0.023(2) 0.046(2) 0.044(2)
C(14) 0.084(2) 0.066(2) 0.090(3) 0.015(2) 0.050(2) 0.027(2)
C(15) 0.095(3) 0.126(4) 0.125(4) 0.052(3) 0.055(3) 0.062(3)
C(16) 0.110(3) 0.117(4) 0.102(3) 0.034(3) 0.065(3) 0.036(3)
C(17) 0.052(2) 0.057(2) 0.067(2) 0.0010(17) 0.0162(17) 0.0169(18)
C(18) 0.060(2) 0.066(2) 0.066(2) 0.0011(18) 0.0114(18) 0.0217(19)
C(19) 0.095(3) 0.100(3) 0.082(3) -0.009(2) 0.001(2) 0.041(2)
C(20) 0.115(4) 0.123(4) 0.093(3) -0.009(3) 0.006(3) 0.053(3)
C(21) 0.083(2) 0.046(2) 0.065(2) 0.0127(19) 0.013(2) 0.0116(17)
C(22) 0.128(4) 0.078(2) 0.102(3) 0.046(2) 0.063(3) 0.030(2)
C(23) 0.111(4) 0.171(6) 0.140(5) 0.066(4) 0.055(4) -0.000(4)
C(24) 0.216(9) 0.179(8) 0.245(10) 0.081(7) 0.095(8) 0.053(7)
C(25) 0.070(2) 0.051(2) 0.072(2) 0.0066(17) 0.0293(19) 0.0270(18)
C(26) 0.093(3) 0.073(2) 0.072(2) 0.005(2) 0.014(2) 0.034(2)
C(27) 0.096(3) 0.095(3) 0.088(3) 0.002(2) 0.014(2) 0.057(2)
C(28) 0.120(4) 0.105(3) 0.095(3) 0.007(3) 0.025(3) 0.059(3)
C(29) 0.0495(19) 0.061(2) 0.060(2) 0.0007(16) 0.0121(17) 0.0262(17)
C(30) 0.066(2) 0.072(2) 0.070(2) 0.018(2) 0.025(2) 0.028(2)
C(31) 0.071(2) 0.102(3) 0.084(2) 0.027(2) 0.036(2) 0.057(2)
C(32) 0.097(3) 0.129(4) 0.106(3) 0.058(3) 0.059(3) 0.065(3)
C(33) 0.062(2) 0.070(2) 0.074(2) -0.0013(19) 0.026(2) 0.026(2)
C(34) 0.065(2) 0.085(2) 0.081(2) -0.006(2) 0.021(2) 0.037(2)
C(35) 0.067(2) 0.116(3) 0.083(2) -0.006(2) 0.017(2) 0.047(2)
C(36) 0.074(2) 0.121(4) 0.104(3) 0.005(2) 0.022(2) 0.058(3)
C(37) 0.051(2) 0.060(2) 0.065(2) 0.0050(17) 0.0204(17) 0.0222(17)
C(38) 0.055(2) 0.076(2) 0.069(2) 0.0078(19) 0.0140(19) 0.022(2)
C(39) 0.073(2) 0.063(2) 0.091(3) 0.013(2) 0.015(2) 0.026(2)
C(40) 0.106(3) 0.079(3) 0.121(4) 0.025(2) 0.009(3) 0.026(2)
C(41) 0.075(2) 0.073(2) 0.075(2) 0.013(2) 0.034(2) 0.040(2)
C(42) 0.074(2) 0.091(3) 0.072(2) 0.017(2) 0.027(2) 0.038(2)
C(43) 0.085(3) 0.160(5) 0.094(3) -0.002(3) 0.021(2) 0.071(3)
C(44) 0.142(5) 0.159(5) 0.118(4) 0.025(4) 0.049(4) 0.086(4)
C(45) 0.079(2) 0.080(2) 0.075(2) 0.027(2) 0.042(2) 0.030(2)
C(46) 0.127(4) 0.084(3) 0.113(4) 0.031(3) 0.056(3) 0.026(2)
C(47) 0.175(5) 0.081(3) 0.095(3) 0.045(3) 0.057(3) 0.037(2)
C(48) 0.232(8) 0.124(5) 0.122(5) 0.054(5) 0.052(5) 0.043(4)

loop_
_atom_type_symbol
_atom_type_description
_atom_type_scat_dispersion_real
_atom_type_scat_dispersion_imag
_atom_type_scat_source
C C 0.003 0.002
;
International Tables for Crystallography
(1992, Vol. C, Tables 4.2.6.8 and 6.1.1.4)
;
H H 0.000 0.000
;
International Tables for Crystallography
(1992, Vol. C, Table 6.1.1.4)
;
N N 0.006 0.003
;
International Tables for Crystallography
(1992, Vol. C, Tables 4.2.6.8 and 6.1.1.4)
;
Ni Ni 0.339 1.112
;
International Tables for Crystallography
(1992, Vol. C, Tables 4.2.6.8 and 6.1.1.4)
;
S S 0.125 0.123
;
International Tables for Crystallography
(1992, Vol. C, Tables 4.2.6.8 and 6.1.1.4)
;
Se Se -0.093 2.226
;
International Tables for Crystallography
(1992, Vol. C, Tables 4.2.6.8 and 6.1.1.4)
;

loop_
_geom_angle_atom_site_label_1
_geom_angle_atom_site_label_2
_geom_angle_atom_site_label_3
_geom_angle
_geom_angle_publ_flag
C(4) Se(1) C(5) 93.83(17) yes
C(4) Se(2) C(6) 95.39(19) yes
C(12) Se(3) C(13) 94.22(17) yes
C(12) Se(4) C(14) 94.05(18) yes
S(1) Ni(1) S(2) 92.20(4) yes
S(1) Ni(1) S(5) 89.66(3) yes
S(1) Ni(1) S(6) 170.20(4) yes
S(2) Ni(1) S(5) 163.69(4) yes
S(2) Ni(1) S(6) 87.86(3) yes
S(5) Ni(1) S(6) 93.04(3) yes
Ni(1) S(1) C(1) 101.04(13) yes
Ni(1) S(2) C(2) 100.78(14) yes
C(1) S(3) C(3) 95.24(17) yes
C(2) S(4) C(3) 94.80(18) yes
Ni(1) S(5) C(9) 100.78(12) yes
Ni(1) S(6) C(10) 101.13(10) yes
C(9) S(7) C(11) 95.79(18) yes
C(10) S(8) C(11) 96.30(17) yes
C(17) N(1) C(21) 111.4(2) yes
C(17) N(1) C(25) 104.9(2) yes
C(17) N(1) C(29) 112.0(2) yes
C(21) N(1) C(25) 111.5(2) yes
C(21) N(1) C(29) 105.3(2) yes
C(25) N(1) C(29) 111.8(2) yes
C(33) N(2) C(37) 111.6(2) yes
C(33) N(2) C(41) 105.7(3) yes
C(33) N(2) C(45) 112.2(2) yes
C(37) N(2) C(41) 112.1(2) yes
C(37) N(2) C(45) 104.3(3) yes
C(41) N(2) C(45) 111.1(3) yes
S(1) C(1) S(3) 120.6(2) yes
S(1) C(1) C(2) 121.4(2) yes
S(3) C(1) C(2) 118.0(3) yes
S(2) C(2) S(4) 120.8(2) yes
S(2) C(2) C(1) 122.8(3) yes
S(4) C(2) C(1) 116.2(2) yes
S(3) C(3) S(4) 113.5(2) yes
S(3) C(3) C(4) 123.0(3) yes
S(4) C(3) C(4) 123.6(3) yes
Se(1) C(4) Se(2) 111.39(18) yes
Se(1) C(4) C(3) 123.1(3) yes
Se(2) C(4) C(3) 125.5(3) yes
Se(1) C(5) C(6) 119.9(3) yes
Se(1) C(5) C(7) 112.6(3) yes
C(6) C(5) C(7) 127.4(4) yes
Se(2) C(6) C(5) 119.4(3) yes
Se(2) C(6) C(8) 118.4(3) yes
C(5) C(6) C(8) 122.2(4) yes
S(5) C(9) S(7) 120.67(19) yes
S(5) C(9) C(10) 122.0(2) yes
S(7) C(9) C(10) 117.3(2) yes
S(6) C(10) S(8) 121.83(19) yes
S(6) C(10) C(9) 121.9(2) yes
S(8) C(10) C(9) 116.2(2) yes
S(7) C(11) S(8) 113.9(2) yes
S(7) C(11) C(12) 121.9(2) yes
S(8) C(11) C(12) 124.2(2) yes
Se(3) C(12) Se(4) 114.2(2) yes
Se(3) C(12) C(11) 122.4(2) yes
Se(4) C(12) C(11) 123.4(2) yes
Se(3) C(13) C(14) 118.2(3) yes
Se(3) C(13) C(15) 114.6(3) yes
C(14) C(13) C(15) 127.1(4) yes
Se(4) C(14) C(13) 119.4(3) yes
Se(4) C(14) C(16) 115.6(3) yes
C(13) C(14) C(16) 124.9(4) yes
N(1) C(17) C(18) 116.3(3) yes
C(17) C(18) C(19) 107.4(3) yes
C(18) C(19) C(20) 114.2(4) yes
N(1) C(21) C(22) 115.9(3) yes
C(21) C(22) C(23) 105.3(4) yes
C(22) C(23) C(24) 111.2(6) yes
N(1) C(25) C(26) 115.6(3) yes
C(25) C(26) C(27) 110.4(3) yes
C(26) C(27) C(28) 116.4(4) yes
N(1) C(29) C(30) 116.0(3) yes
C(29) C(30) C(31) 109.7(3) yes
C(30) C(31) C(32) 113.1(3) yes
N(2) C(33) C(34) 116.0(3) yes
C(33) C(34) C(35) 111.6(4) yes
C(34) C(35) C(36) 114.2(4) yes
N(2) C(37) C(38) 116.0(3) yes
C(37) C(38) C(39) 109.2(3) yes
C(38) C(39) C(40) 112.7(4) yes
N(2) C(41) C(42) 117.5(3) yes
C(41) C(42) C(43) 110.0(3) yes
C(42) C(43) C(44) 113.4(5) yes
N(2) C(45) C(46) 116.7(4) yes
C(45) C(46) C(47) 108.0(4) yes
C(46) C(47) C(48) 114.0(5) yes
C(5) C(7) H(1) 109.4 no
C(5) C(7) H(2) 110.1 no
C(5) C(7) H(3) 108.9 no
H(1) C(7) H(2) 109.5 no
H(1) C(7) H(3) 109.5 no
H(2) C(7) H(3) 109.5 no
C(6) C(8) H(4) 109.5 no
C(6) C(8) H(5) 110.3 no
C(6) C(8) H(6) 108.6 no
H(4) C(8) H(5) 109.5 no
H(4) C(8) H(6) 109.5 no
H(5) C(8) H(6) 109.5 no
C(13) C(15) H(7) 109.4 no
C(13) C(15) H(8) 109.6 no
C(13) C(15) H(9) 109.4 no
H(7) C(15) H(8) 109.5 no
H(7) C(15) H(9) 109.5 no
H(8) C(15) H(9) 109.5 no
C(14) C(16) H(10) 109.3 no
C(14) C(16) H(11) 110.6 no
C(14) C(16) H(12) 108.5 no
H(10) C(16) H(11) 109.5 no
H(10) C(16) H(12) 109.5 no
H(11) C(16) H(12) 109.5 no
N(1) C(17) H(13) 108.0 no
N(1) C(17) H(14) 108.3 no
C(18) C(17) H(13) 107.7 no
C(18) C(17) H(14) 107.0 no
H(13) C(17) H(14) 109.5 no
C(17) C(18) H(15) 110.1 no
C(17) C(18) H(16) 109.7 no
C(19) C(18) H(15) 110.6 no
C(19) C(18) H(16) 109.5 no
H(15) C(18) H(16) 109.5 no
C(18) C(19) H(17) 108.5 no
C(18) C(19) H(18) 107.6 no
C(20) C(19) H(17) 109.1 no
C(20) C(19) H(18) 107.9 no
H(17) C(19) H(18) 109.5 no
C(19) C(20) H(19) 110.2 no
C(19) C(20) H(20) 110.2 no
C(19) C(20) H(21) 108.0 no
H(19) C(20) H(20) 109.5 no
H(19) C(20) H(21) 109.5 no
H(20) C(20) H(21) 109.5 no
N(1) C(21) H(22) 108.0 no
N(1) C(21) H(23) 107.9 no
C(22) C(21) H(22) 107.5 no
C(22) C(21) H(23) 107.9 no
H(22) C(21) H(23) 109.5 no
C(21) C(22) H(24) 110.2 no
C(21) C(22) H(25) 110.5 no
C(23) C(22) H(24) 110.8 no
C(23) C(22) H(25) 110.5 no
H(24) C(22) H(25) 109.5 no
C(22) C(23) H(26) 109.0 no
C(22) C(23) H(27) 108.9 no
C(24) C(23) H(26) 110.9 no
C(24) C(23) H(27) 107.3 no
H(26) C(23) H(27) 109.5 no
C(23) C(24) H(28) 111.6 no
C(23) C(24) H(29) 108.8 no
C(23) C(24) H(30) 108.0 no
H(28) C(24) H(29) 109.5 no
H(28) C(24) H(30) 109.5 no
H(29) C(24) H(30) 109.5 no
N(1) C(25) H(31) 108.2 no
N(1) C(25) H(32) 108.2 no
C(26) C(25) H(31) 107.9 no
C(26) C(25) H(32) 107.4 no
H(31) C(25) H(32) 109.5 no
C(25) C(26) H(33) 109.5 no
C(25) C(26) H(34) 109.1 no
C(27) C(26) H(33) 109.1 no
C(27) C(26) H(34) 109.3 no
H(33) C(26) H(34) 109.5 no
C(26) C(27) H(35) 107.6 no
C(26) C(27) H(36) 107.3 no
C(28) C(27) H(35) 107.5 no
C(28) C(27) H(36) 108.5 no
H(35) C(27) H(36) 109.5 no
C(27) C(28) H(37) 108.9 no
C(27) C(28) H(38) 110.5 no
C(27) C(28) H(39) 109.0 no
H(37) C(28) H(38) 109.5 no
H(37) C(28) H(39) 109.5 no
H(38) C(28) H(39) 109.5 no
N(1) C(29) H(40) 108.6 no
N(1) C(29) H(41) 107.9 no
C(30) C(29) H(40) 107.9 no
C(30) C(29) H(41) 106.8 no
H(40) C(29) H(41) 109.5 no
C(29) C(30) H(42) 109.7 no
C(29) C(30) H(43) 108.6 no
C(31) C(30) H(42) 109.8 no
C(31) C(30) H(43) 109.6 no
H(42) C(30) H(43) 109.5 no
C(30) C(31) H(44) 108.8 no
C(30) C(31) H(45) 108.5 no
C(32) C(31) H(44) 108.5 no
C(32) C(31) H(45) 108.3 no
H(44) C(31) H(45) 109.5 no
C(31) C(32) H(46) 109.6 no
C(31) C(32) H(47) 110.5 no
C(31) C(32) H(48) 108.3 no
H(46) C(32) H(47) 109.5 no
H(46) C(32) H(48) 109.5 no
H(47) C(32) H(48) 109.5 no
N(2) C(33) H(49) 108.1 no
N(2) C(33) H(50) 108.5 no
C(34) C(33) H(49) 107.3 no
C(34) C(33) H(50) 107.3 no
H(49) C(33) H(50) 109.5 no
C(33) C(34) H(51) 108.8 no
C(33) C(34) H(52) 108.9 no
C(35) C(34) H(51) 108.9 no
C(35) C(34) H(52) 109.2 no
H(51) C(34) H(52) 109.5 no
C(34) C(35) H(53) 108.2 no
C(34) C(35) H(54) 108.1 no
C(36) C(35) H(53) 107.7 no
C(36) C(35) H(54) 109.2 no
H(53) C(35) H(54) 109.5 no
C(35) C(36) H(55) 108.6 no
C(35) C(36) H(56) 110.8 no
C(35) C(36) H(57) 109.0 no
H(55) C(36) H(56) 109.5 no
H(55) C(36) H(57) 109.5 no
H(56) C(36) H(57) 109.5 no
N(2) C(37) H(58) 108.6 no
N(2) C(37) H(59) 107.7 no
C(38) C(37) H(58) 108.1 no
C(38) C(37) H(59) 107.0 no
H(58) C(37) H(59) 109.5 no
C(37) C(38) H(60) 110.2 no
C(37) C(38) H(61) 108.8 no
C(39) C(38) H(60) 110.1 no
C(39) C(38) H(61) 109.1 no
H(60) C(38) H(61) 109.5 no
C(38) C(39) H(62) 109.3 no
C(38) C(39) H(63) 108.1 no
C(40) C(39) H(62) 109.3 no
C(40) C(39) H(63) 107.9 no
H(62) C(39) H(63) 109.5 no
C(39) C(40) H(64) 110.3 no
C(39) C(40) H(65) 110.9 no
C(39) C(40) H(66) 107.3 no
H(64) C(40) H(65) 109.5 no
H(64) C(40) H(66) 109.5 no
H(65) C(40) H(66) 109.5 no
N(2) C(41) H(67) 107.7 no
N(2) C(41) H(68) 107.8 no
C(42) C(41) H(67) 107.2 no
C(42) C(41) H(68) 107.1 no
H(67) C(41) H(68) 109.5 no
C(41) C(42) H(69) 109.1 no
C(41) C(42) H(70) 109.4 no
C(43) C(42) H(69) 110.2 no
C(43) C(42) H(70) 108.7 no
H(69) C(42) H(70) 109.5 no
C(42) C(43) H(71) 109.2 no
C(42) C(43) H(72) 107.8 no
C(44) C(43) H(71) 109.2 no
C(44) C(43) H(72) 107.8 no
H(71) C(43) H(72) 109.5 no
C(43) C(44) H(73) 110.3 no
C(43) C(44) H(74) 110.1 no
C(43) C(44) H(75) 108.0 no
H(73) C(44) H(74) 109.5 no
H(73) C(44) H(75) 109.5 no
H(74) C(44) H(75) 109.5 no
N(2) C(45) H(76) 108.1 no
N(2) C(45) H(77) 107.9 no
C(46) C(45) H(76) 107.2 no
C(46) C(45) H(77) 107.4 no
H(76) C(45) H(77) 109.5 no
C(45) C(46) H(78) 109.2 no
C(45) C(46) H(79) 110.2 no
C(47) C(46) H(78) 109.8 no
C(47) C(46) H(79) 110.2 no
H(78) C(46) H(79) 109.5 no
C(46) C(47) H(80) 107.6 no
C(46) C(47) H(81) 108.2 no
C(48) C(47) H(80) 109.0 no
C(48) C(47) H(81) 108.6 no
H(80) C(47) H(81) 109.5 no
C(47) C(48) H(82) 109.7 no
C(47) C(48) H(83) 109.3 no
C(47) C(48) H(84) 109.4 no
H(82) C(48) H(83) 109.5 no
H(82) C(48) H(84) 109.5 no
H(83) C(48) H(84) 109.5 no

loop_
_geom_bond_atom_site_label_1
_geom_bond_atom_site_label_2
_geom_bond_distance
_geom_bond_publ_flag
Se(1) C(4) 1.915(3) yes
Se(1) C(5) 1.904(4) yes
Se(2) C(4) 1.924(4) yes
Se(2) C(6) 1.854(4) yes
Se(3) C(12) 1.888(3) yes
Se(3) C(13) 1.892(4) yes
Se(4) C(12) 1.887(3) yes
Se(4) C(14) 1.881(4) yes
Ni(1) S(1) 2.1974(10) yes
Ni(1) S(2) 2.2163(11) yes
Ni(1) S(5) 2.2015(10) yes
Ni(1) S(6) 2.1994(8) yes
S(1) C(1) 1.747(4) yes
S(2) C(2) 1.729(3) yes
S(3) C(1) 1.765(3) yes
S(3) C(3) 1.753(4) yes
S(4) C(2) 1.789(4) yes
S(4) C(3) 1.774(3) yes
S(5) C(9) 1.732(3) yes
S(6) C(10) 1.722(3) yes
S(7) C(9) 1.754(3) yes
S(7) C(11) 1.767(3) yes
S(8) C(10) 1.764(3) yes
S(8) C(11) 1.752(3) yes
N(1) C(17) 1.519(3) yes
N(1) C(21) 1.518(4) yes
N(1) C(25) 1.527(5) yes
N(1) C(29) 1.532(5) yes
N(2) C(33) 1.514(4) yes
N(2) C(37) 1.516(4) yes
N(2) C(41) 1.515(5) yes
N(2) C(45) 1.517(5) yes
C(1) C(2) 1.330(5) yes
C(3) C(4) 1.284(5) yes
C(5) C(6) 1.312(6) yes
C(5) C(7) 1.591(6) yes
C(6) C(8) 1.542(6) yes
C(9) C(10) 1.365(4) yes
C(11) C(12) 1.356(5) yes
C(13) C(14) 1.353(6) yes
C(13) C(15) 1.502(6) yes
C(14) C(16) 1.509(6) yes
C(17) C(18) 1.506(6) yes
C(18) C(19) 1.516(4) yes
C(19) C(20) 1.471(8) yes
C(21) C(22) 1.483(7) yes
C(22) C(23) 1.601(7) yes
C(23) C(24) 1.312(12) yes
C(25) C(26) 1.522(4) yes
C(26) C(27) 1.488(7) yes
C(27) C(28) 1.486(6) yes
C(29) C(30) 1.500(5) yes
C(30) C(31) 1.529(6) yes
C(31) C(32) 1.521(6) yes
C(33) C(34) 1.508(6) yes
C(34) C(35) 1.499(5) yes
C(35) C(36) 1.509(7) yes
C(37) C(38) 1.498(5) yes
C(38) C(39) 1.530(5) yes
C(39) C(40) 1.526(6) yes
C(41) C(42) 1.514(4) yes
C(42) C(43) 1.515(8) yes
C(43) C(44) 1.468(6) yes
C(45) C(46) 1.502(6) yes
C(46) C(47) 1.597(9) yes
C(47) C(48) 1.365(7) yes
C(7) H(1) 0.950 no
C(7) H(2) 0.950 no
C(7) H(3) 0.950 no
C(8) H(4) 0.950 no
C(8) H(5) 0.950 no
C(8) H(6) 0.950 no
C(15) H(7) 0.950 no
C(15) H(8) 0.950 no
C(15) H(9) 0.950 no
C(16) H(10) 0.950 no
C(16) H(11) 0.950 no
C(16) H(12) 0.950 no
C(17) H(13) 0.950 no
C(17) H(14) 0.950 no
C(18) H(15) 0.950 no
C(18) H(16) 0.950 no
C(19) H(17) 0.950 no
C(19) H(18) 0.950 no
C(20) H(19) 0.950 no
C(20) H(20) 0.950 no
C(20) H(21) 0.950 no
C(21) H(22) 0.950 no
C(21) H(23) 0.950 no
C(22) H(24) 0.950 no
C(22) H(25) 0.950 no
C(23) H(26) 0.950 no
C(23) H(27) 0.950 no
C(24) H(28) 0.950 no
C(24) H(29) 0.950 no
C(24) H(30) 0.950 no
C(25) H(31) 0.950 no
C(25) H(32) 0.950 no
C(26) H(33) 0.950 no
C(26) H(34) 0.950 no
C(27) H(35) 0.950 no
C(27) H(36) 0.950 no
C(28) H(37) 0.950 no
C(28) H(38) 0.950 no
C(28) H(39) 0.950 no
C(29) H(40) 0.950 no
C(29) H(41) 0.950 no
C(30) H(42) 0.950 no
C(30) H(43) 0.950 no
C(31) H(44) 0.950 no
C(31) H(45) 0.950 no
C(32) H(46) 0.950 no
C(32) H(47) 0.950 no
C(32) H(48) 0.950 no
C(33) H(49) 0.950 no
C(33) H(50) 0.950 no
C(34) H(51) 0.950 no
C(34) H(52) 0.950 no
C(35) H(53) 0.950 no
C(35) H(54) 0.950 no
C(36) H(55) 0.950 no
C(36) H(56) 0.950 no
C(36) H(57) 0.950 no
C(37) H(58) 0.950 no
C(37) H(59) 0.950 no
C(38) H(60) 0.950 no
C(38) H(61) 0.950 no
C(39) H(62) 0.950 no
C(39) H(63) 0.950 no
C(40) H(64) 0.950 no
C(40) H(65) 0.950 no
C(40) H(66) 0.950 no
C(41) H(67) 0.950 no
C(41) H(68) 0.950 no
C(42) H(69) 0.950 no
C(42) H(70) 0.950 no
C(43) H(71) 0.950 no
C(43) H(72) 0.950 no
C(44) H(73) 0.950 no
C(44) H(74) 0.950 no
C(44) H(75) 0.950 no
C(45) H(76) 0.950 no
C(45) H(77) 0.950 no
C(46) H(78) 0.950 no
C(46) H(79) 0.950 no
C(47) H(80) 0.950 no
C(47) H(81) 0.950 no
C(48) H(82) 0.950 no
C(48) H(83) 0.950 no
C(48) H(84) 0.950 no

loop_
_geom_contact_atom_site_label_1
_geom_contact_atom_site_label_2
_geom_contact_distance
_geom_contact_site_symmetry_2
Se(1) Se(2) 3.1711(6) .
Se(1) S(3) 3.2879(11) .
Se(1) C(3) 2.829(3) .
Se(1) C(6) 2.799(4) .
Se(1) C(7) 2.913(4) .
Se(2) Se(1) 3.1711(6) .
Se(2) S(4) 3.3837(11) .
Se(2) C(3) 2.867(4) .
Se(2) C(5) 2.747(4) .
Se(2) C(8) 2.922(5) .
Se(3) Se(4) 3.1693(6) .
Se(3) S(7) 3.3045(13) .
Se(3) C(11) 2.856(3) .
Se(3) C(14) 2.797(4) .
Se(3) C(15) 2.864(5) .
Se(4) Se(3) 3.1693(6) .
Se(4) S(8) 3.3829(13) .
Se(4) C(11) 2.866(4) .
Se(4) C(13) 2.805(4) .
Se(4) C(16) 2.876(5) .
Ni(1) C(1) 3.058(3) .
Ni(1) C(2) 3.055(3) .
Ni(1) C(9) 3.045(3) .
Ni(1) C(10) 3.044(3) .
S(1) S(2) 3.1804(15) .
S(1) S(3) 3.0512(14) .
S(1) S(5) 3.1011(14) .
S(1) C(2) 2.691(4) .
S(1) C(26) 3.579(4) .
S(2) S(1) 3.1804(15) .
S(2) S(4) 3.0585(13) .
S(2) S(6) 3.0634(13) .
S(2) C(1) 2.693(3) .
S(3) Se(1) 3.2879(11) .
S(3) S(1) 3.0512(14) .
S(3) S(4) 2.9483(15) .
S(3) C(2) 2.662(3) .
S(3) C(4) 2.678(4) .
S(4) Se(2) 3.3837(11) .
S(4) S(2) 3.0585(13) .
S(4) S(3) 2.9483(15) .
S(4) C(1) 2.659(4) .
S(4) C(4) 2.705(3) .
S(5) S(1) 3.1011(14) .
S(5) S(6) 3.1933(11) .
S(5) S(7) 3.0287(15) .
S(5) C(10) 2.714(3) .
S(6) S(2) 3.0634(13) .
S(6) S(5) 3.1933(11) .
S(6) S(8) 3.0468(14) .
S(6) C(9) 2.704(3) .
S(7) Se(3) 3.3045(13) .
S(7) S(5) 3.0287(15) .
S(7) S(8) 2.9489(13) .
S(7) C(10) 2.671(3) .
S(7) C(12) 2.737(3) .
S(8) Se(4) 3.3829(13) .
S(8) S(6) 3.0468(14) .
S(8) S(7) 2.9489(13) .
S(8) C(9) 2.665(3) .
S(8) C(12) 2.754(4) .
N(1) C(18) 2.571(4) .
N(1) C(22) 2.544(6) .
N(1) C(26) 2.579(5) .
N(1) C(30) 2.571(5) .
N(2) C(34) 2.564(4) .
N(2) C(38) 2.556(4) .
N(2) C(42) 2.589(5) .
N(2) C(46) 2.569(5) .
C(1) Ni(1) 3.058(3) .
C(1) S(2) 2.693(3) .
C(1) S(4) 2.659(4) .
C(1) C(3) 2.599(5) .
C(1) C(7) 3.444(6) 2_655
C(2) Ni(1) 3.055(3) .
C(2) S(1) 2.691(4) .
C(2) S(3) 2.662(3) .
C(2) C(3) 2.622(4) .
C(2) C(7) 3.527(7) 2_655
C(3) Se(1) 2.829(3) .
C(3) Se(2) 2.867(4) .
C(3) C(1) 2.599(5) .
C(3) C(2) 2.622(4) .
C(4) S(3) 2.678(4) .
C(4) S(4) 2.705(3) .
C(4) C(5) 2.789(5) .
C(4) C(6) 2.794(5) .
C(5) Se(2) 2.747(4) .
C(5) C(4) 2.789(5) .
C(5) C(8) 2.501(7) .
C(6) Se(1) 2.799(4) .
C(6) C(4) 2.794(5) .
C(6) C(7) 2.606(6) .
C(7) Se(1) 2.913(4) .
C(7) C(1) 3.444(6) 2_655
C(7) C(2) 3.527(7) 2_655
C(7) C(6) 2.606(6) .
C(7) C(8) 3.101(7) .
C(8) Se(2) 2.922(5) .
C(8) C(5) 2.501(7) .
C(8) C(7) 3.101(7) .
C(9) Ni(1) 3.045(3) .
C(9) S(6) 2.704(3) .
C(9) S(8) 2.665(3) .
C(9) C(11) 2.612(5) .
C(10) Ni(1) 3.044(3) .
C(10) S(5) 2.714(3) .
C(10) S(7) 2.671(3) .
C(10) C(11) 2.619(5) .
C(11) Se(3) 2.856(3) .
C(11) Se(4) 2.866(4) .
C(11) C(9) 2.612(5) .
C(11) C(10) 2.619(5) .
C(12) S(7) 2.737(3) .
C(12) S(8) 2.754(4) .
C(12) C(13) 2.770(6) .
C(12) C(14) 2.757(6) .
C(13) Se(4) 2.805(4) .
C(13) C(12) 2.770(6) .
C(13) C(16) 2.539(6) .
C(14) Se(3) 2.797(4) .
C(14) C(12) 2.757(6) .
C(14) C(15) 2.557(6) .
C(15) Se(3) 2.864(5) .
C(15) C(14) 2.557(6) .
C(15) C(16) 3.124(6) .
C(16) Se(4) 2.876(5) .
C(16) C(13) 2.539(6) .
C(16) C(15) 3.124(6) .
C(17) C(19) 2.435(5) .
C(17) C(21) 2.510(4) .
C(17) C(22) 3.060(5) .
C(17) C(25) 2.415(5) .
C(17) C(29) 2.530(4) .
C(17) C(30) 3.068(5) .
C(18) N(1) 2.571(4) .
C(18) C(20) 2.508(5) .
C(18) C(21) 3.101(4) .
C(18) C(29) 3.040(4) .
C(18) C(30) 3.586(5) .
C(19) C(17) 2.435(5) .
C(20) C(18) 2.508(5) .
C(21) C(17) 2.510(4) .
C(21) C(18) 3.101(4) .
C(21) C(23) 2.454(7) .
C(21) C(25) 2.518(5) .
C(21) C(26) 3.071(6) .
C(21) C(29) 2.425(5) .
C(22) N(1) 2.544(6) .
C(22) C(17) 3.060(5) .
C(22) C(24) 2.409(9) .
C(22) C(25) 3.016(6) .
C(23) C(21) 2.454(7) .
C(24) C(22) 2.409(9) .
C(25) C(17) 2.415(5) .
C(25) C(21) 2.518(5) .
C(25) C(22) 3.016(6) .
C(25) C(27) 2.471(6) .
C(25) C(29) 2.533(6) .
C(25) C(30) 3.077(6) .
C(26) S(1) 3.579(4) .
C(26) N(1) 2.579(5) .
C(26) C(21) 3.071(6) .
C(26) C(28) 2.527(7) .
C(26) C(29) 3.068(6) .
C(27) C(25) 2.471(6) .
C(28) C(26) 2.527(7) .
C(29) C(17) 2.530(4) .
C(29) C(18) 3.040(4) .
C(29) C(21) 2.425(5) .
C(29) C(25) 2.533(6) .
C(29) C(26) 3.068(6) .
C(29) C(31) 2.476(5) .
C(30) N(1) 2.571(5) .
C(30) C(17) 3.068(5) .
C(30) C(18) 3.586(5) .
C(30) C(25) 3.077(6) .
C(30) C(32) 2.545(6) .
C(31) C(29) 2.476(5) .
C(32) C(30) 2.545(6) .
C(33) C(35) 2.486(5) .
C(33) C(37) 2.506(4) .
C(33) C(38) 3.023(4) .
C(33) C(41) 2.415(5) .
C(33) C(45) 2.516(5) .
C(33) C(46) 3.098(6) .
C(34) N(2) 2.564(4) .
C(34) C(36) 2.525(5) .
C(34) C(37) 3.010(4) .
C(34) C(38) 3.515(4) .
C(34) C(45) 3.100(5) .
C(35) C(33) 2.486(5) .
C(36) C(34) 2.525(5) .
C(37) C(33) 2.506(4) .
C(37) C(34) 3.010(4) .
C(37) C(39) 2.468(5) .
C(37) C(41) 2.513(6) .
C(37) C(42) 3.088(6) .
C(37) C(45) 2.394(5) .
C(38) N(2) 2.556(4) .
C(38) C(33) 3.023(4) .
C(38) C(34) 3.515(4) .
C(38) C(40) 2.545(5) .
C(38) C(41) 3.089(6) .
C(39) C(37) 2.468(5) .
C(40) C(38) 2.545(5) .
C(41) C(33) 2.415(5) .
C(41) C(37) 2.513(6) .
C(41) C(38) 3.089(6) .
C(41) C(43) 2.481(6) .
C(41) C(45) 2.501(6) .
C(41) C(46) 3.035(6) .
C(42) N(2) 2.589(5) .
C(42) C(37) 3.088(6) .
C(42) C(44) 2.492(7) .
C(42) C(45) 3.068(6) .
C(43) C(41) 2.481(6) .
C(44) C(42) 2.492(7) .
C(45) C(33) 2.516(5) .
C(45) C(34) 3.100(5) .
C(45) C(37) 2.394(5) .
C(45) C(41) 2.501(6) .
C(45) C(42) 3.068(6) .
C(45) C(47) 2.508(6) .
C(46) N(2) 2.569(5) .
C(46) C(33) 3.098(6) .
C(46) C(41) 3.035(6) .
C(46) C(48) 2.487(8) .
C(47) C(45) 2.508(6) .
C(48) C(46) 2.487(8) .
Se(1) H(1) 3.296 .
Se(1) H(3) 2.842 .
Se(1) H(31) 3.132 2_555
Se(1) H(35) 3.557 2_555
Se(1) H(46) 3.324 .
Se(1) H(66) 3.537 1_544
Se(2) H(4) 3.309 .
Se(2) H(6) 2.893 .
Se(2) H(14) 3.090 2_555
Se(2) H(18) 3.358 2_555
Se(3) H(7) 3.249 .
Se(3) H(9) 2.806 .
Se(3) H(12) 3.476 2_576
Se(3) H(44) 3.261 2_565
Se(3) H(47) 3.250 2_565
Se(3) H(68) 3.223 2_566
Se(4) H(7) 3.523 2_576
Se(4) H(10) 3.255 .
Se(4) H(12) 2.815 .
Se(4) H(49) 3.280 2_566
Se(4) H(53) 3.548 2_566
Se(4) H(64) 3.137 .
Ni(1) H(39) 3.359 .
Ni(1) H(57) 3.543 .
Ni(1) H(69) 3.574 2_666
Ni(1) H(75) 3.206 2_666
S(1) H(2) 3.153 2_655
S(1) H(4) 3.437 2_655
S(1) H(27) 3.523 2_565
S(1) H(33) 2.812 .
S(1) H(34) 3.513 .
S(1) H(41) 2.910 .
S(1) H(45) 3.460 .
S(1) H(75) 3.061 2_666
S(2) H(39) 3.258 .
S(2) H(52) 3.426 .
S(2) H(58) 3.021 2_666
S(2) H(62) 3.440 2_666
S(2) H(70) 3.377 2_666
S(2) H(76) 3.026 .
S(2) H(80) 2.935 .
S(3) H(2) 3.399 2_655
S(3) H(4) 3.310 2_655
S(3) H(33) 3.327 .
S(3) H(42) 3.415 .
S(3) H(45) 3.028 .
S(3) H(46) 3.097 .
S(4) H(3) 3.335 2_655
S(4) H(37) 3.309 .
S(4) H(62) 3.048 2_666
S(4) H(80) 3.267 .
S(4) H(83) 3.125 .
S(5) H(15) 3.158 2_565
S(5) H(22) 3.072 .
S(5) H(23) 3.234 2_565
S(5) H(26) 3.252 .
S(5) H(34) 3.352 .
S(5) H(57) 3.255 .
S(6) H(19) 3.445 2_565
S(6) H(21) 3.409 2_565
S(6) H(51) 3.115 .
S(6) H(52) 3.193 .
S(6) H(57) 3.582 .
S(6) H(59) 3.070 .
S(6) H(69) 3.211 2_666
S(6) H(76) 3.440 .
S(6) H(77) 3.223 2_666
S(6) H(81) 3.198 2_666
S(7) H(16) 3.225 2_565
S(7) H(26) 3.203 .
S(7) H(29) 3.319 .
S(7) H(40) 3.159 2_565
S(7) H(44) 3.066 2_565
S(7) H(55) 3.540 .
S(8) H(7) 3.555 2_576
S(8) H(11) 3.577 2_576
S(8) H(21) 3.172 2_565
S(8) H(51) 3.213 .
S(8) H(63) 2.998 .
N(1) H(13) 2.026 .
N(1) H(14) 2.029 .
N(1) H(15) 2.757 .
N(1) H(16) 2.799 .
N(1) H(22) 2.025 .
N(1) H(23) 2.024 .
N(1) H(24) 2.755 .
N(1) H(25) 2.758 .
N(1) H(31) 2.035 .
N(1) H(32) 2.035 .
N(1) H(33) 2.773 .
N(1) H(34) 2.771 .
N(1) H(40) 2.044 .
N(1) H(41) 2.036 .
N(1) H(42) 2.772 .
N(1) H(43) 2.752 .
N(2) H(49) 2.023 .
N(2) H(50) 2.027 .
N(2) H(51) 2.752 .
N(2) H(52) 2.752 .
N(2) H(58) 2.029 .
N(2) H(59) 2.019 .
N(2) H(60) 2.787 .
N(2) H(61) 2.723 .
N(2) H(67) 2.018 .
N(2) H(68) 2.019 .
N(2) H(69) 2.736 .
N(2) H(70) 2.847 .
N(2) H(76) 2.024 .
N(2) H(77) 2.023 .
N(2) H(78) 2.698 .
N(2) H(79) 2.855 .
C(1) H(2) 2.737 2_655
C(1) H(3) 3.388 2_655
C(1) H(33) 2.994 .
C(1) H(37) 3.246 .
C(1) H(39) 3.413 .
C(2) H(2) 3.016 2_655
C(2) H(3) 3.152 2_655
C(2) H(37) 3.070 .
C(2) H(39) 3.250 .
C(2) H(62) 3.357 2_666
C(2) H(80) 3.563 .
C(3) H(3) 3.412 2_655
C(3) H(31) 3.483 2_555
C(4) H(14) 3.261 2_555
C(4) H(31) 3.171 2_555
C(5) H(1) 2.107 .
C(5) H(2) 2.115 .
C(5) H(3) 2.101 .
C(5) H(4) 2.928 .
C(5) H(5) 2.632 .
C(5) H(6) 3.203 .
C(5) H(25) 3.543 2_555
C(6) H(1) 3.049 .
C(6) H(2) 2.757 .
C(6) H(3) 3.278 .
C(6) H(4) 2.064 .
C(6) H(5) 2.073 .
C(6) H(6) 2.053 .
C(6) H(24) 3.459 2_555
C(7) H(4) 3.394 .
C(7) H(5) 2.769 .
C(7) H(30) 3.381 2_555
C(7) H(61) 3.290 1_544
C(7) H(62) 3.388 1_544
C(7) H(66) 3.593 1_544
C(7) H(70) 3.183 1_544
C(8) H(1) 3.442 .
C(8) H(2) 2.795 .
C(8) H(28) 3.135 1_645
C(8) H(29) 3.598 1_645
C(8) H(45) 3.226 2_655
C(8) H(74) 3.361 2_656
C(9) H(15) 3.306 2_565
C(9) H(16) 3.217 2_565
C(9) H(21) 3.259 2_565
C(9) H(55) 3.458 .
C(9) H(57) 2.947 .
C(10) H(21) 2.839 2_565
C(10) H(51) 3.119 .
C(10) H(55) 3.584 .
C(10) H(57) 3.101 .
C(11) H(11) 3.236 2_576
C(11) H(12) 3.548 2_576
C(11) H(55) 3.492 .
C(12) H(11) 3.432 2_576
C(12) H(12) 3.377 2_576
C(13) H(7) 2.027 .
C(13) H(8) 2.029 .
C(13) H(9) 2.026 .
C(13) H(10) 2.980 .
C(13) H(11) 2.670 .
C(13) H(12) 3.227 .
C(13) H(68) 3.332 2_566
C(13) H(78) 3.439 2_566
C(14) H(7) 2.962 .
C(14) H(8) 2.706 .
C(14) H(9) 3.263 .
C(14) H(10) 2.031 .
C(14) H(11) 2.047 .
C(14) H(12) 2.022 .
C(14) H(49) 3.412 2_566
C(14) H(79) 3.583 2_566
C(15) H(10) 3.476 .
C(15) H(11) 2.804 .
C(15) H(78) 3.445 2_566
C(15) H(82) 3.588 1_465
C(16) H(7) 3.401 .
C(16) H(8) 2.845 .
C(16) H(16) 3.596 1_566
C(16) H(43) 3.415 1_566
C(16) H(48) 3.571 1_566
C(16) H(79) 3.518 2_566
C(16) H(84) 3.593 2_566
C(17) H(15) 2.039 .
C(17) H(16) 2.034 .
C(17) H(17) 2.564 .
C(17) H(18) 2.600 .
C(17) H(22) 3.313 .
C(17) H(23) 2.671 .
C(17) H(24) 2.759 .
C(17) H(25) 3.386 .
C(17) H(31) 2.554 .
C(17) H(32) 2.552 .
C(17) H(40) 2.728 .
C(17) H(41) 3.328 .
C(17) H(42) 3.366 .
C(17) H(43) 2.738 .
C(18) H(13) 2.010 .
C(18) H(14) 2.002 .
C(18) H(17) 2.029 .
C(18) H(18) 2.018 .
C(18) H(19) 2.916 .
C(18) H(20) 3.273 .
C(18) H(21) 2.505 .
C(18) H(23) 2.759 .
C(18) H(24) 3.312 .
C(18) H(40) 2.737 .
C(18) H(43) 3.089 .
C(18) H(73) 3.190 1_454
C(19) H(13) 2.592 .
C(19) H(14) 2.539 .
C(19) H(15) 2.053 .
C(19) H(16) 2.040 .
C(19) H(19) 2.008 .
C(19) H(20) 2.008 .
C(19) H(21) 1.983 .
C(19) H(73) 3.180 1_454
C(19) H(83) 3.542 2_555
C(19) H(84) 3.176 2_555
C(20) H(11) 3.468 1_544
C(20) H(15) 2.736 .
C(20) H(16) 2.701 .
C(20) H(17) 1.995 .
C(20) H(18) 1.981 .
C(20) H(73) 3.398 1_454
C(20) H(81) 3.309 1_454
C(20) H(82) 3.048 1_454
C(20) H(84) 3.452 2_555
C(21) H(13) 3.312 .
C(21) H(14) 2.657 .
C(21) H(15) 2.784 .
C(21) H(16) 3.471 .
C(21) H(24) 2.019 .
C(21) H(25) 2.022 .
C(21) H(26) 2.544 .
C(21) H(27) 2.698 .
C(21) H(31) 2.694 .
C(21) H(32) 3.321 .
C(21) H(33) 3.370 .
C(21) H(34) 2.755 .
C(21) H(40) 2.561 .
C(21) H(41) 2.573 .
C(22) H(14) 2.705 .
C(22) H(15) 3.333 .
C(22) H(22) 1.988 .
C(22) H(23) 1.992 .
C(22) H(26) 2.111 .
C(22) H(27) 2.110 .
C(22) H(28) 2.825 .
C(22) H(29) 3.193 .
C(22) H(30) 2.349 .
C(22) H(31) 2.691 .
C(22) H(34) 3.133 .
C(23) H(22) 2.562 .
C(23) H(23) 2.570 .
C(23) H(24) 2.133 .
C(23) H(25) 2.129 .
C(23) H(28) 1.882 .
C(23) H(29) 1.851 .
C(23) H(30) 1.843 .
C(24) H(1) 3.409 2_555
C(24) H(5) 3.563 1_465
C(24) H(6) 3.437 1_465
C(24) H(24) 2.708 .
C(24) H(25) 2.599 .
C(24) H(26) 1.875 .
C(24) H(27) 1.835 .
C(24) H(71) 2.938 2_566
C(25) H(13) 2.516 .
C(25) H(14) 2.586 .
C(25) H(22) 2.716 .
C(25) H(23) 3.320 .
C(25) H(24) 3.315 .
C(25) H(25) 2.711 .
C(25) H(33) 2.046 .
C(25) H(34) 2.040 .
C(25) H(35) 2.667 .
C(25) H(36) 2.558 .
C(25) H(40) 3.338 .
C(25) H(41) 2.699 .
C(25) H(42) 2.766 .
C(25) H(43) 3.363 .
C(26) H(22) 2.763 .
C(26) H(25) 3.127 .
C(26) H(31) 2.027 .
C(26) H(32) 2.021 .
C(26) H(35) 1.992 .
C(26) H(36) 1.989 .
C(26) H(37) 2.933 .
C(26) H(38) 3.282 .
C(26) H(39) 2.556 .
C(26) H(41) 2.723 .
C(26) H(42) 3.196 .
C(27) H(31) 2.628 .
C(27) H(32) 2.620 .
C(27) H(33) 2.010 .
C(27) H(34) 2.012 .
C(27) H(37) 2.007 .
C(27) H(38) 2.025 .
C(27) H(39) 2.008 .
C(27) H(42) 3.058 2_555
C(27) H(48) 3.472 2_555
C(28) H(33) 2.680 .
C(28) H(34) 2.774 .
C(28) H(35) 1.991 .
C(28) H(36) 2.002 .
C(28) H(42) 3.335 2_555
C(28) H(43) 3.496 2_555
C(28) H(48) 3.414 2_555
C(28) H(53) 3.423 .
C(29) H(13) 2.741 .
C(29) H(14) 3.332 .
C(29) H(15) 3.283 .
C(29) H(16) 2.759 .
C(29) H(22) 2.539 .
C(29) H(23) 2.578 .
C(29) H(31) 3.336 .
C(29) H(32) 2.715 .
C(29) H(33) 2.748 .
C(29) H(34) 3.362 .
C(29) H(42) 2.028 .
C(29) H(43) 2.016 .
C(29) H(44) 2.665 .
C(29) H(45) 2.619 .
C(30) H(12) 3.599 1_544
C(30) H(13) 2.785 .
C(30) H(16) 3.096 .
C(30) H(32) 2.758 .
C(30) H(33) 3.186 .
C(30) H(36) 3.197 2_555
C(30) H(38) 3.558 2_555
C(30) H(40) 2.007 .
C(30) H(41) 1.995 .
C(30) H(44) 2.044 .
C(30) H(45) 2.041 .
C(30) H(46) 2.949 .
C(30) H(47) 3.310 .
C(30) H(48) 2.540 .
C(31) H(4) 3.110 2_655
C(31) H(12) 3.480 1_544
C(31) H(40) 2.607 .
C(31) H(41) 2.617 .
C(31) H(42) 2.055 .
C(31) H(43) 2.053 .
C(31) H(46) 2.045 .
C(31) H(47) 2.056 .
C(31) H(48) 2.031 .
C(32) H(4) 3.540 2_655
C(32) H(12) 3.322 1_544
C(32) H(35) 3.478 2_555
C(32) H(38) 3.546 2_555
C(32) H(42) 2.712 .
C(32) H(43) 2.763 .
C(32) H(44) 2.033 .
C(32) H(45) 2.031 .
C(32) H(64) 3.509 1_544
C(32) H(65) 3.359 1_544
C(33) H(51) 2.025 .
C(33) H(52) 2.026 .
C(33) H(53) 2.715 .
C(33) H(54) 2.581 .
C(33) H(58) 3.313 .
C(33) H(59) 2.693 .
C(33) H(60) 2.744 .
C(33) H(61) 3.264 .
C(33) H(67) 2.547 .
C(33) H(68) 2.548 .
C(33) H(76) 2.678 .
C(33) H(77) 3.315 .
C(33) H(78) 3.284 .
C(33) H(79) 2.894 .
C(34) H(49) 2.007 .
C(34) H(50) 2.007 .
C(34) H(53) 2.009 .
C(34) H(54) 2.008 .
C(34) H(55) 2.926 .
C(34) H(56) 3.287 .
C(34) H(57) 2.540 .
C(34) H(59) 2.690 .
C(34) H(60) 3.028 .
C(34) H(76) 2.759 .
C(34) H(79) 3.368 .
C(35) H(39) 3.564 .
C(35) H(49) 2.636 .
C(35) H(50) 2.631 .
C(35) H(51) 2.017 .
C(35) H(52) 2.021 .
C(35) H(55) 2.024 .
C(35) H(56) 2.049 .
C(35) H(57) 2.029 .
C(35) H(60) 3.169 2_566
C(36) H(39) 3.400 .
C(36) H(50) 3.553 2_566
C(36) H(51) 2.652 .
C(36) H(52) 2.771 .
C(36) H(53) 2.014 .
C(36) H(54) 2.031 .
C(36) H(60) 3.318 2_566
C(36) H(61) 3.510 2_566
C(36) H(66) 3.589 2_566
C(37) H(49) 3.308 .
C(37) H(50) 2.726 .
C(37) H(51) 2.684 .
C(37) H(52) 3.277 .
C(37) H(60) 2.032 .
C(37) H(61) 2.016 .
C(37) H(62) 2.644 .
C(37) H(63) 2.622 .
C(37) H(67) 2.695 .
C(37) H(68) 3.312 .
C(37) H(69) 3.289 .
C(37) H(70) 2.853 .
C(37) H(76) 2.546 .
C(37) H(77) 2.506 .
C(38) H(3) 3.449 1_566
C(38) H(50) 2.744 .
C(38) H(51) 2.997 .
C(38) H(54) 3.377 2_566
C(38) H(56) 3.521 2_566
C(38) H(58) 2.007 .
C(38) H(59) 1.994 .
C(38) H(62) 2.050 .
C(38) H(63) 2.037 .
C(38) H(64) 2.949 .
C(38) H(65) 3.315 .
C(38) H(66) 2.525 .
C(38) H(67) 2.771 .
C(38) H(70) 3.284 .
C(39) H(3) 3.094 1_566
C(39) H(58) 2.573 .
C(39) H(59) 2.639 .
C(39) H(60) 2.060 .
C(39) H(61) 2.048 .
C(39) H(64) 2.058 .
C(39) H(65) 2.065 .
C(39) H(66) 2.023 .
C(39) H(80) 3.483 2_666
C(40) H(3) 3.200 1_566
C(40) H(46) 3.549 1_566
C(40) H(47) 3.429 1_566
C(40) H(60) 2.721 .
C(40) H(61) 2.747 .
C(40) H(62) 2.047 .
C(40) H(63) 2.030 .
C(41) H(49) 2.586 .
C(41) H(50) 2.530 .
C(41) H(58) 2.683 .
C(41) H(59) 3.311 .
C(41) H(60) 3.449 .
C(41) H(61) 2.749 .
C(41) H(69) 2.034 .
C(41) H(70) 2.037 .
C(41) H(71) 2.617 .
C(41) H(72) 2.667 .
C(41) H(76) 3.305 .
C(41) H(77) 2.693 .
C(41) H(78) 2.651 .
C(41) H(79) 3.461 .
C(42) H(1) 3.539 1_566
C(42) H(19) 3.456 1_656
C(42) H(58) 2.752 .
C(42) H(61) 3.263 .
C(42) H(67) 2.011 .
C(42) H(68) 2.010 .
C(42) H(71) 2.035 .
C(42) H(72) 2.019 .
C(42) H(73) 2.899 .
C(42) H(74) 3.261 .
C(42) H(75) 2.485 .
C(42) H(77) 2.757 .
C(42) H(78) 3.127 .
C(43) H(6) 3.411 2_656
C(43) H(19) 3.426 1_656
C(43) H(29) 3.566 2_566
C(43) H(67) 2.673 .
C(43) H(68) 2.564 .
C(43) H(69) 2.047 .
C(43) H(70) 2.029 .
C(43) H(73) 2.006 .
C(43) H(74) 2.004 .
C(43) H(75) 1.979 .
C(44) H(5) 3.594 1_566
C(44) H(6) 3.347 2_656
C(44) H(15) 3.428 1_656
C(44) H(18) 3.511 1_656
C(44) H(19) 3.481 1_656
C(44) H(24) 3.414 1_656
C(44) H(27) 3.535 1_656
C(44) H(69) 2.721 .
C(44) H(70) 2.658 .
C(44) H(71) 1.993 .
C(44) H(72) 1.977 .
C(45) H(49) 2.669 .
C(45) H(50) 3.319 .
C(45) H(51) 3.408 .
C(45) H(52) 2.783 .
C(45) H(58) 2.546 .
C(45) H(59) 2.510 .
C(45) H(67) 3.303 .
C(45) H(68) 2.681 .
C(45) H(69) 2.706 .
C(45) H(70) 3.462 .
C(45) H(78) 2.024 .
C(45) H(79) 2.035 .
C(45) H(80) 2.645 .
C(45) H(81) 2.672 .
C(46) H(10) 3.499 2_566
C(46) H(49) 2.749 .
C(46) H(52) 3.328 .
C(46) H(68) 2.711 .
C(46) H(69) 3.140 .
C(46) H(76) 2.000 .
C(46) H(77) 2.003 .
C(46) H(80) 2.091 .
C(46) H(81) 2.097 .
C(46) H(82) 2.897 .
C(46) H(83) 3.257 .
C(46) H(84) 2.468 .
C(47) H(19) 3.600 1_656
C(47) H(20) 3.573 1_656
C(47) H(63) 3.459 2_666
C(47) H(76) 2.716 .
C(47) H(77) 2.541 .
C(47) H(78) 2.116 .
C(47) H(79) 2.122 .
C(47) H(82) 1.908 .
C(47) H(83) 1.903 .
C(47) H(84) 1.904 .
C(48) H(17) 2.965 2_555
C(48) H(20) 3.219 1_656
C(48) H(20) 3.244 2_555
C(48) H(78) 2.726 .
C(48) H(79) 2.708 .
C(48) H(80) 1.900 .
C(48) H(81) 1.895 .
H(1) Se(1) 3.296 .
H(1) C(5) 2.107 .
H(1) C(6) 3.049 .
H(1) C(8) 3.442 .
H(1) C(24) 3.409 2_555
H(1) C(42) 3.539 1_544
H(1) H(2) 1.551 .
H(1) H(3) 1.551 .
H(1) H(5) 2.922 .
H(1) H(25) 3.497 2_555
H(1) H(28) 3.532 2_555
H(1) H(30) 2.548 2_555
H(1) H(61) 2.831 1_544
H(1) H(62) 3.587 1_544
H(1) H(66) 3.503 1_544
H(1) H(67) 3.472 1_544
H(1) H(70) 2.831 1_544
H(1) H(71) 3.168 1_544
H(1) H(75) 3.478 1_544
H(2) S(1) 3.153 2_655
H(2) S(3) 3.399 2_655
H(2) C(1) 2.737 2_655
H(2) C(2) 3.016 2_655
H(2) C(5) 2.115 .
H(2) C(6) 2.757 .
H(2) C(8) 2.795 .
H(2) H(1) 1.551 .
H(2) H(3) 1.551 .
H(2) H(4) 2.900 .
H(2) H(5) 2.380 .
H(2) H(70) 2.899 1_544
H(2) H(75) 2.919 1_544
H(3) Se(1) 2.842 .
H(3) S(4) 3.335 2_655
H(3) C(1) 3.388 2_655
H(3) C(2) 3.152 2_655
H(3) C(3) 3.412 2_655
H(3) C(5) 2.101 .
H(3) C(6) 3.278 .
H(3) C(38) 3.449 1_544
H(3) C(39) 3.094 1_544
H(3) C(40) 3.200 1_544
H(3) H(1) 1.551 .
H(3) H(2) 1.551 .
H(3) H(61) 2.898 1_544
H(3) H(62) 2.531 1_544
H(3) H(65) 3.084 1_544
H(3) H(66) 2.915 1_544
H(3) H(70) 3.311 1_544
H(4) Se(2) 3.309 .
H(4) S(1) 3.437 2_655
H(4) S(3) 3.310 2_655
H(4) C(5) 2.928 .
H(4) C(6) 2.064 .
H(4) C(7) 3.394 .
H(4) C(31) 3.110 2_655
H(4) C(32) 3.540 2_655
H(4) H(2) 2.900 .
H(4) H(5) 1.551 .
H(4) H(6) 1.551 .
H(4) H(28) 3.282 1_645
H(4) H(29) 3.474 1_645
H(4) H(44) 3.320 2_655
H(4) H(45) 2.306 2_655
H(4) H(46) 3.355 2_655
H(4) H(47) 3.517 2_655
H(5) C(5) 2.632 .
H(5) C(6) 2.073 .
H(5) C(7) 2.769 .
H(5) C(24) 3.563 1_645
H(5) C(44) 3.594 1_544
H(5) H(1) 2.922 .
H(5) H(2) 2.380 .
H(5) H(4) 1.551 .
H(5) H(6) 1.551 .
H(5) H(27) 3.593 1_645
H(5) H(28) 2.770 1_645
H(5) H(28) 3.317 2_555
H(5) H(74) 3.150 1_544
H(5) H(74) 3.280 2_656
H(5) H(75) 3.175 1_544
H(6) Se(2) 2.893 .
H(6) C(5) 3.203 .
H(6) C(6) 2.053 .
H(6) C(24) 3.437 1_645
H(6) C(43) 3.411 2_656
H(6) C(44) 3.347 2_656
H(6) H(4) 1.551 .
H(6) H(5) 1.551 .
H(6) H(28) 2.855 1_645
H(6) H(29) 3.138 1_645
H(6) H(45) 3.488 2_655
H(6) H(71) 3.105 2_656
H(6) H(72) 3.237 2_656
H(6) H(74) 2.680 2_656
H(7) Se(3) 3.249 .
H(7) Se(4) 3.523 2_576
H(7) S(8) 3.555 2_576
H(7) C(13) 2.027 .
H(7) C(14) 2.962 .
H(7) C(16) 3.401 .
H(7) H(8) 1.551 .
H(7) H(9) 1.551 .
H(7) H(11) 2.900 .
H(7) H(63) 3.591 2_576
H(7) H(64) 3.290 2_576
H(7) H(82) 3.479 1_465
H(7) H(83) 3.341 1_465
H(8) C(13) 2.029 .
H(8) C(14) 2.706 .
H(8) C(16) 2.845 .
H(8) H(7) 1.551 .
H(8) H(9) 1.551 .
H(8) H(10) 3.008 .
H(8) H(11) 2.434 .
H(8) H(20) 3.198 1_566
H(8) H(20) 3.479 2_465
H(8) H(78) 3.034 2_566
H(8) H(82) 3.056 1_465
H(8) H(82) 3.300 2_566
H(8) H(83) 3.494 1_465
H(8) H(84) 3.172 2_566
H(9) Se(3) 2.806 .
H(9) C(13) 2.026 .
H(9) C(14) 3.263 .
H(9) H(7) 1.551 .
H(9) H(8) 1.551 .
H(9) H(18) 3.512 2_465
H(9) H(20) 3.599 2_465
H(9) H(68) 3.533 2_566
H(9) H(72) 3.110 2_566
H(9) H(78) 3.381 2_566
H(9) H(83) 3.487 1_465
H(10) Se(4) 3.255 .
H(10) C(13) 2.980 .
H(10) C(14) 2.031 .
H(10) C(15) 3.476 .
H(10) C(46) 3.499 2_566
H(10) H(8) 3.008 .
H(10) H(11) 1.551 .
H(10) H(12) 1.551 .
H(10) H(16) 3.576 1_566
H(10) H(17) 3.264 1_566
H(10) H(38) 3.311 2_566
H(10) H(43) 3.210 1_566
H(10) H(48) 3.557 1_566
H(10) H(78) 3.504 2_566
H(10) H(79) 2.747 2_566
H(10) H(84) 2.890 2_566
H(11) S(8) 3.577 2_576
H(11) C(11) 3.236 2_576
H(11) C(12) 3.432 2_576
H(11) C(13) 2.670 .
H(11) C(14) 2.047 .
H(11) C(15) 2.804 .
H(11) C(20) 3.468 1_566
H(11) H(7) 2.900 .
H(11) H(8) 2.434 .
H(11) H(10) 1.551 .
H(11) H(12) 1.551 .
H(11) H(16) 3.144 1_566
H(11) H(17) 3.339 1_566
H(11) H(20) 3.413 1_566
H(11) H(21) 2.906 1_566
H(11) H(84) 3.494 2_566
H(12) Se(3) 3.476 2_576
H(12) Se(4) 2.815 .
H(12) C(11) 3.548 2_576
H(12) C(12) 3.377 2_576
H(12) C(13) 3.227 .
H(12) C(14) 2.022 .
H(12) C(30) 3.599 1_566
H(12) C(31) 3.480 1_566
H(12) C(32) 3.322 1_566
H(12) H(10) 1.551 .
H(12) H(11) 1.551 .
H(12) H(16) 3.501 1_566
H(12) H(43) 2.890 1_566
H(12) H(44) 3.124 1_566
H(12) H(47) 3.311 1_566
H(12) H(48) 2.789 1_566
H(13) N(1) 2.026 .
H(13) C(18) 2.010 .
H(13) C(19) 2.592 .
H(13) C(21) 3.312 .
H(13) C(25) 2.516 .
H(13) C(29) 2.741 .
H(13) C(30) 2.785 .
H(13) H(14) 1.551 .
H(13) H(15) 2.780 .
H(13) H(16) 2.284 .
H(13) H(17) 2.359 .
H(13) H(18) 2.880 .
H(13) H(23) 3.537 .
H(13) H(31) 2.744 .
H(13) H(32) 2.286 .
H(13) H(37) 3.194 2_555
H(13) H(40) 3.070 .
H(13) H(41) 3.569 .
H(13) H(42) 2.959 .
H(13) H(43) 2.287 .
H(14) Se(2) 3.090 2_555
H(14) N(1) 2.029 .
H(14) C(4) 3.261 2_555
H(14) C(18) 2.002 .
H(14) C(19) 2.539 .
H(14) C(21) 2.657 .
H(14) C(22) 2.705 .
H(14) C(25) 2.586 .
H(14) C(29) 3.332 .
H(14) H(13) 1.551 .
H(14) H(15) 2.319 .
H(14) H(16) 2.769 .
H(14) H(17) 2.748 .
H(14) H(18) 2.342 .
H(14) H(22) 3.521 .
H(14) H(23) 2.910 .
H(14) H(24) 2.198 .
H(14) H(25) 2.961 .
H(14) H(31) 2.362 .
H(14) H(32) 2.842 .
H(14) H(40) 3.556 .
H(14) H(73) 3.517 1_454
H(15) S(5) 3.158 2_565
H(15) N(1) 2.757 .
H(15) C(9) 3.306 2_565
H(15) C(17) 2.039 .
H(15) C(19) 2.053 .
H(15) C(20) 2.736 .
H(15) C(21) 2.784 .
H(15) C(22) 3.333 .
H(15) C(29) 3.283 .
H(15) C(44) 3.428 1_454
H(15) H(13) 2.780 .
H(15) H(14) 2.319 .
H(15) H(16) 1.551 .
H(15) H(17) 2.799 .
H(15) H(18) 2.307 .
H(15) H(19) 2.849 .
H(15) H(21) 2.704 .
H(15) H(23) 2.227 .
H(15) H(24) 2.912 .
H(15) H(40) 2.844 .
H(15) H(73) 2.516 1_454
H(16) S(7) 3.225 2_565
H(16) N(1) 2.799 .
H(16) C(9) 3.217 2_565
H(16) C(16) 3.596 1_544
H(16) C(17) 2.034 .
H(16) C(19) 2.040 .
H(16) C(20) 2.701 .
H(16) C(21) 3.471 .
H(16) C(29) 2.759 .
H(16) C(30) 3.096 .
H(16) H(10) 3.576 1_544
H(16) H(11) 3.144 1_544
H(16) H(12) 3.501 1_544
H(16) H(13) 2.284 .
H(16) H(14) 2.769 .
H(16) H(15) 1.551 .
H(16) H(17) 2.333 .
H(16) H(18) 2.782 .
H(16) H(19) 3.266 .
H(16) H(20) 3.405 .
H(16) H(21) 2.378 .
H(16) H(23) 3.067 .
H(16) H(40) 2.306 .
H(16) H(43) 2.551 .
H(17) C(17) 2.564 .
H(17) C(18) 2.029 .
H(17) C(20) 1.995 .
H(17) C(48) 2.965 2_555
H(17) H(10) 3.264 1_544
H(17) H(11) 3.339 1_544
H(17) H(13) 2.359 .
H(17) H(14) 2.748 .
H(17) H(15) 2.799 .
H(17) H(16) 2.333 .
H(17) H(18) 1.551 .
H(17) H(19) 2.726 .
H(17) H(20) 2.156 .
H(17) H(21) 2.439 .
H(17) H(82) 3.311 2_555
H(17) H(83) 2.850 2_555
H(17) H(84) 2.339 2_555
H(18) Se(2) 3.358 2_555
H(18) C(17) 2.600 .
H(18) C(18) 2.018 .
H(18) C(20) 1.981 .
H(18) C(44) 3.511 1_454
H(18) H(9) 3.512 2_465
H(18) H(13) 2.880 .
H(18) H(14) 2.342 .
H(18) H(15) 2.307 .
H(18) H(16) 2.782 .
H(18) H(17) 1.551 .
H(18) H(19) 2.144 .
H(18) H(20) 2.446 .
H(18) H(21) 2.699 .
H(18) H(72) 3.201 1_454
H(18) H(73) 2.685 1_454
H(18) H(83) 3.525 2_555
H(18) H(84) 3.574 2_555
H(19) S(6) 3.445 2_565
H(19) C(18) 2.916 .
H(19) C(19) 2.008 .
H(19) C(42) 3.456 1_454
H(19) C(43) 3.426 1_454
H(19) C(44) 3.481 1_454
H(19) C(47) 3.600 1_454
H(19) H(15) 2.849 .
H(19) H(16) 3.266 .
H(19) H(17) 2.726 .
H(19) H(18) 2.144 .
H(19) H(20) 1.551 .
H(19) H(21) 1.551 .
H(19) H(69) 2.739 1_454
H(19) H(72) 2.968 1_454
H(19) H(73) 2.794 1_454
H(19) H(78) 3.156 1_454
H(19) H(81) 2.973 1_454
H(19) H(82) 3.155 1_454
H(20) C(18) 3.273 .
H(20) C(19) 2.008 .
H(20) C(47) 3.573 1_454
H(20) C(48) 3.219 1_454
H(20) C(48) 3.244 2_555
H(20) H(8) 3.198 1_544
H(20) H(8) 3.479 2_465
H(20) H(9) 3.599 2_465
H(20) H(11) 3.413 1_544
H(20) H(16) 3.405 .
H(20) H(17) 2.156 .
H(20) H(18) 2.446 .
H(20) H(19) 1.551 .
H(20) H(21) 1.551 .
H(20) H(78) 3.553 1_454
H(20) H(81) 3.136 1_454
H(20) H(82) 2.325 1_454
H(20) H(82) 2.936 2_555
H(20) H(83) 3.405 2_555
H(20) H(84) 2.884 2_555
H(21) S(6) 3.409 2_565
H(21) S(8) 3.172 2_565
H(21) C(9) 3.259 2_565
H(21) C(10) 2.839 2_565
H(21) C(18) 2.505 .
H(21) C(19) 1.983 .
H(21) H(11) 2.906 1_544
H(21) H(15) 2.704 .
H(21) H(16) 2.378 .
H(21) H(17) 2.439 .
H(21) H(18) 2.699 .
H(21) H(19) 1.551 .
H(21) H(20) 1.551 .
H(21) H(81) 3.272 1_454
H(21) H(82) 3.253 1_454
H(22) S(5) 3.072 .
H(22) N(1) 2.025 .
H(22) C(17) 3.313 .
H(22) C(22) 1.988 .
H(22) C(23) 2.562 .
H(22) C(25) 2.716 .
H(22) C(26) 2.763 .
H(22) C(29) 2.539 .
H(22) H(14) 3.521 .
H(22) H(23) 1.551 .
H(22) H(24) 2.762 .
H(22) H(25) 2.289 .
H(22) H(26) 2.294 .
H(22) H(27) 2.943 .
H(22) H(31) 3.015 .
H(22) H(32) 3.559 .
H(22) H(33) 2.954 .
H(22) H(34) 2.268 .
H(22) H(40) 2.762 .
H(22) H(41) 2.322 .
H(23) S(5) 3.234 2_565
H(23) N(1) 2.024 .
H(23) C(17) 2.671 .
H(23) C(18) 2.759 .
H(23) C(22) 1.992 .
H(23) C(23) 2.570 .
H(23) C(25) 3.320 .
H(23) C(29) 2.578 .
H(23) H(13) 3.537 .
H(23) H(14) 2.910 .
H(23) H(15) 2.227 .
H(23) H(16) 3.067 .
H(23) H(22) 1.551 .
H(23) H(24) 2.288 .
H(23) H(25) 2.768 .
H(23) H(26) 2.722 .
H(23) H(27) 2.465 .
H(23) H(31) 3.532 .
H(23) H(40) 2.351 .
H(23) H(41) 2.845 .
H(24) N(1) 2.755 .
H(24) C(6) 3.459 2_555
H(24) C(17) 2.759 .
H(24) C(18) 3.312 .
H(24) C(21) 2.019 .
H(24) C(23) 2.133 .
H(24) C(24) 2.708 .
H(24) C(25) 3.315 .
H(24) C(44) 3.414 1_454
H(24) H(14) 2.198 .
H(24) H(15) 2.912 .
H(24) H(22) 2.762 .
H(24) H(23) 2.288 .
H(24) H(25) 1.551 .
H(24) H(26) 2.866 .
H(24) H(27) 2.365 .
H(24) H(28) 2.812 .
H(24) H(30) 2.658 .
H(24) H(31) 2.875 .
H(24) H(73) 2.998 1_454
H(24) H(74) 2.988 1_454
H(25) N(1) 2.758 .
H(25) C(5) 3.543 2_555
H(25) C(17) 3.386 .
H(25) C(21) 2.022 .
H(25) C(23) 2.129 .
H(25) C(24) 2.599 .
H(25) C(25) 2.711 .
H(25) C(26) 3.127 .
H(25) H(1) 3.497 2_555
H(25) H(14) 2.961 .
H(25) H(22) 2.289 .
H(25) H(23) 2.768 .
H(25) H(24) 1.551 .
H(25) H(26) 2.468 .
H(25) H(27) 2.864 .
H(25) H(28) 3.144 .
H(25) H(29) 3.327 .
H(25) H(30) 2.190 .
H(25) H(31) 2.210 .
H(25) H(34) 2.632 .
H(26) S(5) 3.252 .
H(26) S(7) 3.203 .
H(26) C(21) 2.544 .
H(26) C(22) 2.111 .
H(26) C(24) 1.875 .
H(26) H(22) 2.294 .
H(26) H(23) 2.722 .
H(26) H(24) 2.866 .
H(26) H(25) 2.468 .
H(26) H(27) 1.551 .
H(26) H(28) 2.631 .
H(26) H(29) 2.007 .
H(26) H(30) 2.322 .
H(26) H(40) 3.423 2_565
H(27) S(1) 3.523 2_565
H(27) C(21) 2.698 .
H(27) C(22) 2.110 .
H(27) C(24) 1.835 .
H(27) C(44) 3.535 1_454
H(27) H(5) 3.593 1_465
H(27) H(22) 2.943 .
H(27) H(23) 2.465 .
H(27) H(24) 2.365 .
H(27) H(25) 2.864 .
H(27) H(26) 1.551 .
H(27) H(28) 1.999 .
H(27) H(29) 2.296 .
H(27) H(30) 2.575 .
H(27) H(73) 3.487 1_454
H(27) H(74) 3.194 1_454
H(27) H(75) 3.350 1_454
H(28) C(8) 3.135 1_465
H(28) C(22) 2.825 .
H(28) C(23) 1.882 .
H(28) H(1) 3.532 2_555
H(28) H(4) 3.282 1_465
H(28) H(5) 2.770 1_465
H(28) H(5) 3.317 2_555
H(28) H(6) 2.855 1_465
H(28) H(24) 2.812 .
H(28) H(25) 3.144 .
H(28) H(26) 2.631 .
H(28) H(27) 1.999 .
H(28) H(29) 1.551 .
H(28) H(30) 1.551 .
H(28) H(71) 2.859 2_566
H(28) H(74) 2.933 1_454
H(28) H(74) 3.230 2_566
H(29) S(7) 3.319 .
H(29) C(8) 3.598 1_465
H(29) C(22) 3.193 .
H(29) C(23) 1.851 .
H(29) C(43) 3.566 2_566
H(29) H(4) 3.474 1_465
H(29) H(6) 3.138 1_465
H(29) H(25) 3.327 .
H(29) H(26) 2.007 .
H(29) H(27) 2.296 .
H(29) H(28) 1.551 .
H(29) H(30) 1.551 .
H(29) H(44) 3.564 2_565
H(29) H(71) 2.645 2_566
H(30) C(7) 3.381 2_555
H(30) C(22) 2.349 .
H(30) C(23) 1.843 .
H(30) H(1) 2.548 2_555
H(30) H(24) 2.658 .
H(30) H(25) 2.190 .
H(30) H(26) 2.322 .
H(30) H(27) 2.575 .
H(30) H(28) 1.551 .
H(30) H(29) 1.551 .
H(30) H(71) 2.812 2_566
H(31) Se(1) 3.132 2_555
H(31) N(1) 2.035 .
H(31) C(3) 3.483 2_555
H(31) C(4) 3.171 2_555
H(31) C(17) 2.554 .
H(31) C(21) 2.694 .
H(31) C(22) 2.691 .
H(31) C(26) 2.027 .
H(31) C(27) 2.628 .
H(31) C(29) 3.336 .
H(31) H(13) 2.744 .
H(31) H(14) 2.362 .
H(31) H(22) 3.015 .
H(31) H(23) 3.532 .
H(31) H(24) 2.875 .
H(31) H(25) 2.210 .
H(31) H(32) 1.551 .
H(31) H(33) 2.790 .
H(31) H(34) 2.313 .
H(31) H(35) 2.473 .
H(31) H(36) 2.787 .
H(31) H(41) 3.547 .
H(32) N(1) 2.035 .
H(32) C(17) 2.552 .
H(32) C(21) 3.321 .
H(32) C(26) 2.021 .
H(32) C(27) 2.620 .
H(32) C(29) 2.715 .
H(32) C(30) 2.758 .
H(32) H(13) 2.286 .
H(32) H(14) 2.842 .
H(32) H(22) 3.559 .
H(32) H(31) 1.551 .
H(32) H(33) 2.314 .
H(32) H(34) 2.781 .
H(32) H(35) 2.940 .
H(32) H(36) 2.349 .
H(32) H(36) 2.854 2_555
H(32) H(37) 3.136 2_555
H(32) H(40) 3.567 .
H(32) H(41) 2.992 .
H(32) H(42) 2.264 .
H(32) H(43) 2.948 .
H(33) S(1) 2.812 .
H(33) S(3) 3.327 .
H(33) N(1) 2.773 .
H(33) C(1) 2.994 .
H(33) C(21) 3.370 .
H(33) C(25) 2.046 .
H(33) C(27) 2.010 .
H(33) C(28) 2.680 .
H(33) C(29) 2.748 .
H(33) C(30) 3.186 .
H(33) H(22) 2.954 .
H(33) H(31) 2.790 .
H(33) H(32) 2.314 .
H(33) H(34) 1.551 .
H(33) H(35) 2.755 .
H(33) H(36) 2.317 .
H(33) H(37) 2.810 .
H(33) H(38) 3.574 .
H(33) H(39) 2.635 .
H(33) H(41) 2.219 .
H(33) H(42) 2.707 .
H(34) S(1) 3.513 .
H(34) S(5) 3.352 .
H(34) N(1) 2.771 .
H(34) C(21) 2.755 .
H(34) C(22) 3.133 .
H(34) C(25) 2.040 .
H(34) C(27) 2.012 .
H(34) C(28) 2.774 .
H(34) C(29) 3.362 .
H(34) H(22) 2.268 .
H(34) H(25) 2.632 .
H(34) H(31) 2.313 .
H(34) H(32) 2.781 .
H(34) H(33) 1.551 .
H(34) H(35) 2.242 .
H(34) H(36) 2.753 .
H(34) H(37) 3.358 .
H(34) H(38) 3.450 .
H(34) H(39) 2.513 .
H(34) H(41) 2.923 .
H(34) H(56) 3.331 .
H(34) H(57) 3.216 .
H(35) Se(1) 3.557 2_555
H(35) C(25) 2.667 .
H(35) C(26) 1.992 .
H(35) C(28) 1.991 .
H(35) C(32) 3.478 2_555
H(35) H(31) 2.473 .
H(35) H(32) 2.940 .
H(35) H(33) 2.755 .
H(35) H(34) 2.242 .
H(35) H(36) 1.551 .
H(35) H(37) 2.713 .
H(35) H(38) 2.154 .
H(35) H(39) 2.448 .
H(35) H(42) 3.243 2_555
H(35) H(46) 3.071 2_555
H(35) H(48) 3.029 2_555
H(35) H(56) 3.202 .
H(36) C(25) 2.558 .
H(36) C(26) 1.989 .
H(36) C(28) 2.002 .
H(36) C(30) 3.197 2_555
H(36) H(31) 2.787 .
H(36) H(32) 2.349 .
H(36) H(32) 2.854 2_555
H(36) H(33) 2.317 .
H(36) H(34) 2.753 .
H(36) H(35) 1.551 .
H(36) H(36) 3.187 2_555
H(36) H(37) 2.151 .
H(36) H(38) 2.464 .
H(36) H(39) 2.725 .
H(36) H(42) 2.327 2_555
H(36) H(43) 3.362 2_555
H(36) H(46) 3.496 2_555
H(36) H(48) 3.423 2_555
H(37) S(4) 3.309 .
H(37) C(1) 3.246 .
H(37) C(2) 3.070 .
H(37) C(26) 2.933 .
H(37) C(27) 2.007 .
H(37) H(13) 3.194 2_555
H(37) H(32) 3.136 2_555
H(37) H(33) 2.810 .
H(37) H(34) 3.358 .
H(37) H(35) 2.713 .
H(37) H(36) 2.151 .
H(37) H(38) 1.551 .
H(37) H(39) 1.551 .
H(37) H(42) 3.150 2_555
H(37) H(43) 3.213 2_555
H(38) C(26) 3.282 .
H(38) C(27) 2.025 .
H(38) C(30) 3.558 2_555
H(38) C(32) 3.546 2_555
H(38) H(10) 3.311 2_566
H(38) H(33) 3.574 .
H(38) H(34) 3.450 .
H(38) H(35) 2.154 .
H(38) H(36) 2.464 .
H(38) H(37) 1.551 .
H(38) H(39) 1.551 .
H(38) H(42) 3.228 2_555
H(38) H(43) 3.097 2_555
H(38) H(48) 2.687 2_555
H(38) H(52) 3.501 .
H(38) H(53) 2.852 .
H(38) H(56) 3.581 .
H(39) Ni(1) 3.359 .
H(39) S(2) 3.258 .
H(39) C(1) 3.413 .
H(39) C(2) 3.250 .
H(39) C(26) 2.556 .
H(39) C(27) 2.008 .
H(39) C(35) 3.564 .
H(39) C(36) 3.400 .
H(39) H(33) 2.635 .
H(39) H(34) 2.513 .
H(39) H(35) 2.448 .
H(39) H(36) 2.725 .
H(39) H(37) 1.551 .
H(39) H(38) 1.551 .
H(39) H(52) 3.014 .
H(39) H(53) 3.162 .
H(39) H(56) 3.349 .
H(39) H(57) 2.900 .
H(40) S(7) 3.159 2_565
H(40) N(1) 2.044 .
H(40) C(17) 2.728 .
H(40) C(18) 2.737 .
H(40) C(21) 2.561 .
H(40) C(25) 3.338 .
H(40) C(30) 2.007 .
H(40) C(31) 2.607 .
H(40) H(13) 3.070 .
H(40) H(14) 3.556 .
H(40) H(15) 2.844 .
H(40) H(16) 2.306 .
H(40) H(22) 2.762 .
H(40) H(23) 2.351 .
H(40) H(26) 3.423 2_565
H(40) H(32) 3.567 .
H(40) H(41) 1.551 .
H(40) H(42) 2.774 .
H(40) H(43) 2.295 .
H(40) H(44) 2.443 .
H(40) H(45) 2.830 .
H(41) S(1) 2.910 .
H(41) N(1) 2.036 .
H(41) C(17) 3.328 .
H(41) C(21) 2.573 .
H(41) C(25) 2.699 .
H(41) C(26) 2.723 .
H(41) C(30) 1.995 .
H(41) C(31) 2.617 .
H(41) H(13) 3.569 .
H(41) H(22) 2.322 .
H(41) H(23) 2.845 .
H(41) H(31) 3.547 .
H(41) H(32) 2.992 .
H(41) H(33) 2.219 .
H(41) H(34) 2.923 .
H(41) H(40) 1.551 .
H(41) H(42) 2.283 .
H(41) H(43) 2.756 .
H(41) H(44) 2.923 .
H(41) H(45) 2.405 .
H(42) S(3) 3.415 .
H(42) N(1) 2.772 .
H(42) C(17) 3.366 .
H(42) C(25) 2.766 .
H(42) C(26) 3.196 .
H(42) C(27) 3.058 2_555
H(42) C(28) 3.335 2_555
H(42) C(29) 2.028 .
H(42) C(31) 2.055 .
H(42) C(32) 2.712 .
H(42) H(13) 2.959 .
H(42) H(32) 2.264 .
H(42) H(33) 2.707 .
H(42) H(35) 3.243 2_555
H(42) H(36) 2.327 2_555
H(42) H(37) 3.150 2_555
H(42) H(38) 3.228 2_555
H(42) H(40) 2.774 .
H(42) H(41) 2.283 .
H(42) H(43) 1.551 .
H(42) H(44) 2.804 .
H(42) H(45) 2.353 .
H(42) H(46) 2.833 .
H(42) H(48) 2.652 .
H(43) N(1) 2.752 .
H(43) C(16) 3.415 1_544
H(43) C(17) 2.738 .
H(43) C(18) 3.089 .
H(43) C(25) 3.363 .
H(43) C(28) 3.496 2_555
H(43) C(29) 2.016 .
H(43) C(31) 2.053 .
H(43) C(32) 2.763 .
H(43) H(10) 3.210 1_544
H(43) H(12) 2.890 1_544
H(43) H(13) 2.287 .
H(43) H(16) 2.551 .
H(43) H(32) 2.948 .
H(43) H(36) 3.362 2_555
H(43) H(37) 3.213 2_555
H(43) H(38) 3.097 2_555
H(43) H(40) 2.295 .
H(43) H(41) 2.756 .
H(43) H(42) 1.551 .
H(43) H(44) 2.316 .
H(43) H(45) 2.800 .
H(43) H(46) 3.338 .
H(43) H(47) 3.454 .
H(43) H(48) 2.458 .
H(44) Se(3) 3.261 2_565
H(44) S(7) 3.066 2_565
H(44) C(29) 2.665 .
H(44) C(30) 2.044 .
H(44) C(32) 2.033 .
H(44) H(4) 3.320 2_655
H(44) H(12) 3.124 1_544
H(44) H(29) 3.564 2_565
H(44) H(40) 2.443 .
H(44) H(41) 2.923 .
H(44) H(42) 2.804 .
H(44) H(43) 2.316 .
H(44) H(45) 1.551 .
H(44) H(46) 2.755 .
H(44) H(47) 2.202 .
H(44) H(48) 2.479 .
H(45) S(1) 3.460 .
H(45) S(3) 3.028 .
H(45) C(8) 3.226 2_655
H(45) C(29) 2.619 .
H(45) C(30) 2.041 .
H(45) C(32) 2.031 .
H(45) H(4) 2.306 2_655
H(45) H(6) 3.488 2_655
H(45) H(40) 2.830 .
H(45) H(41) 2.405 .
H(45) H(42) 2.353 .
H(45) H(43) 2.800 .
H(45) H(44) 1.551 .
H(45) H(46) 2.191 .
H(45) H(47) 2.496 .
H(45) H(48) 2.744 .
H(46) Se(1) 3.324 .
H(46) S(3) 3.097 .
H(46) C(30) 2.949 .
H(46) C(31) 2.045 .
H(46) C(40) 3.549 1_544
H(46) H(4) 3.355 2_655
H(46) H(35) 3.071 2_555
H(46) H(36) 3.496 2_555
H(46) H(42) 2.833 .
H(46) H(43) 3.338 .
H(46) H(44) 2.755 .
H(46) H(45) 2.191 .
H(46) H(47) 1.551 .
H(46) H(48) 1.551 .
H(46) H(64) 3.570 1_544
H(46) H(65) 3.088 1_544
H(46) H(66) 3.431 1_544
H(47) Se(3) 3.250 2_565
H(47) C(30) 3.310 .
H(47) C(31) 2.056 .
H(47) C(40) 3.429 1_544
H(47) H(4) 3.517 2_655
H(47) H(12) 3.311 1_544
H(47) H(43) 3.454 .
H(47) H(44) 2.202 .
H(47) H(45) 2.496 .
H(47) H(46) 1.551 .
H(47) H(48) 1.551 .
H(47) H(64) 3.138 1_544
H(47) H(65) 2.971 1_544
H(48) C(16) 3.571 1_544
H(48) C(27) 3.472 2_555
H(48) C(28) 3.414 2_555
H(48) C(30) 2.540 .
H(48) C(31) 2.031 .
H(48) H(10) 3.557 1_544
H(48) H(12) 2.789 1_544
H(48) H(35) 3.029 2_555
H(48) H(36) 3.423 2_555
H(48) H(38) 2.687 2_555
H(48) H(42) 2.652 .
H(48) H(43) 2.458 .
H(48) H(44) 2.479 .
H(48) H(45) 2.744 .
H(48) H(46) 1.551 .
H(48) H(47) 1.551 .
H(48) H(64) 3.263 1_544
H(48) H(65) 3.493 1_544
H(48) H(66) 3.526 1_544
H(49) Se(4) 3.280 2_566
H(49) N(2) 2.023 .
H(49) C(14) 3.412 2_566
H(49) C(34) 2.007 .
H(49) C(35) 2.636 .
H(49) C(37) 3.308 .
H(49) C(41) 2.586 .
H(49) C(45) 2.669 .
H(49) C(46) 2.749 .
H(49) H(50) 1.551 .
H(49) H(51) 2.768 .
H(49) H(52) 2.292 .
H(49) H(53) 2.520 .
H(49) H(54) 2.794 .
H(49) H(59) 3.517 .
H(49) H(67) 2.837 .
H(49) H(68) 2.356 .
H(49) H(76) 2.923 .
H(49) H(77) 3.530 .
H(49) H(78) 2.841 .
H(49) H(79) 2.367 .
H(50) N(2) 2.027 .
H(50) C(34) 2.007 .
H(50) C(35) 2.631 .
H(50) C(36) 3.553 2_566
H(50) C(37) 2.726 .
H(50) C(38) 2.744 .
H(50) C(41) 2.530 .
H(50) C(45) 3.319 .
H(50) H(49) 1.551 .
H(50) H(51) 2.293 .
H(50) H(52) 2.768 .
H(50) H(53) 2.987 .
H(50) H(54) 2.372 .
H(50) H(54) 3.007 2_566
H(50) H(55) 2.795 2_566
H(50) H(58) 3.560 .
H(50) H(59) 3.047 .
H(50) H(60) 2.312 .
H(50) H(61) 2.846 .
H(50) H(67) 2.296 .
H(50) H(68) 2.752 .
H(50) H(76) 3.543 .
H(51) S(6) 3.115 .
H(51) S(8) 3.213 .
H(51) N(2) 2.752 .
H(51) C(10) 3.119 .
H(51) C(33) 2.025 .
H(51) C(35) 2.017 .
H(51) C(36) 2.652 .
H(51) C(37) 2.684 .
H(51) C(38) 2.997 .
H(51) C(45) 3.408 .
H(51) H(49) 2.768 .
H(51) H(50) 2.293 .
H(51) H(52) 1.551 .
H(51) H(53) 2.765 .
H(51) H(54) 2.343 .
H(51) H(54) 3.431 2_566
H(51) H(55) 2.779 .
H(51) H(56) 3.552 .
H(51) H(57) 2.586 .
H(51) H(58) 3.588 .
H(51) H(59) 2.209 .
H(51) H(60) 2.460 .
H(51) H(76) 2.999 .
H(52) S(2) 3.426 .
H(52) S(6) 3.193 .
H(52) N(2) 2.752 .
H(52) C(33) 2.026 .
H(52) C(35) 2.021 .
H(52) C(36) 2.771 .
H(52) C(37) 3.277 .
H(52) C(45) 2.783 .
H(52) C(46) 3.328 .
H(52) H(38) 3.501 .
H(52) H(39) 3.014 .
H(52) H(49) 2.292 .
H(52) H(50) 2.768 .
H(52) H(51) 1.551 .
H(52) H(53) 2.250 .
H(52) H(54) 2.766 .
H(52) H(55) 3.355 .
H(52) H(56) 3.449 .
H(52) H(57) 2.500 .
H(52) H(59) 2.826 .
H(52) H(76) 2.238 .
H(52) H(79) 2.878 .
H(53) Se(4) 3.548 2_566
H(53) C(28) 3.423 .
H(53) C(33) 2.715 .
H(53) C(34) 2.009 .
H(53) C(36) 2.014 .
H(53) H(38) 2.852 .
H(53) H(39) 3.162 .
H(53) H(49) 2.520 .
H(53) H(50) 2.987 .
H(53) H(51) 2.765 .
H(53) H(52) 2.250 .
H(53) H(54) 1.551 .
H(53) H(55) 2.731 .
H(53) H(56) 2.184 .
H(53) H(57) 2.469 .
H(53) H(60) 3.367 2_566
H(53) H(64) 3.276 2_566
H(53) H(66) 3.268 2_566
H(54) C(33) 2.581 .
H(54) C(34) 2.008 .
H(54) C(36) 2.031 .
H(54) C(38) 3.377 2_566
H(54) H(49) 2.794 .
H(54) H(50) 2.372 .
H(54) H(50) 3.007 2_566
H(54) H(51) 2.343 .
H(54) H(51) 3.431 2_566
H(54) H(52) 2.766 .
H(54) H(53) 1.551 .
H(54) H(54) 2.916 2_566
H(54) H(55) 2.179 .
H(54) H(56) 2.496 .
H(54) H(57) 2.749 .
H(54) H(60) 2.492 2_566
H(54) H(61) 3.557 2_566
H(55) S(7) 3.540 .
H(55) C(9) 3.458 .
H(55) C(10) 3.584 .
H(55) C(11) 3.492 .
H(55) C(34) 2.926 .
H(55) C(35) 2.024 .
H(55) H(50) 2.795 2_566
H(55) H(51) 2.779 .
H(55) H(52) 3.355 .
H(55) H(53) 2.731 .
H(55) H(54) 2.179 .
H(55) H(56) 1.551 .
H(55) H(57) 1.551 .
H(55) H(60) 3.100 2_566
H(55) H(61) 3.234 2_566
H(55) H(67) 3.311 2_566
H(56) C(34) 3.287 .
H(56) C(35) 2.049 .
H(56) C(38) 3.521 2_566
H(56) H(34) 3.331 .
H(56) H(35) 3.202 .
H(56) H(38) 3.581 .
H(56) H(39) 3.349 .
H(56) H(51) 3.552 .
H(56) H(52) 3.449 .
H(56) H(53) 2.184 .
H(56) H(54) 2.496 .
H(56) H(55) 1.551 .
H(56) H(57) 1.551 .
H(56) H(60) 3.162 2_566
H(56) H(61) 3.055 2_566
H(56) H(66) 2.841 2_566
H(57) Ni(1) 3.543 .
H(57) S(5) 3.255 .
H(57) S(6) 3.582 .
H(57) C(9) 2.947 .
H(57) C(10) 3.101 .
H(57) C(34) 2.540 .
H(57) C(35) 2.029 .
H(57) H(34) 3.216 .
H(57) H(39) 2.900 .
H(57) H(51) 2.586 .
H(57) H(52) 2.500 .
H(57) H(53) 2.469 .
H(57) H(54) 2.749 .
H(57) H(55) 1.551 .
H(57) H(56) 1.551 .
H(58) S(2) 3.021 2_666
H(58) N(2) 2.029 .
H(58) C(33) 3.313 .
H(58) C(38) 2.007 .
H(58) C(39) 2.573 .
H(58) C(41) 2.683 .
H(58) C(42) 2.752 .
H(58) C(45) 2.546 .
H(58) H(50) 3.560 .
H(58) H(51) 3.588 .
H(58) H(59) 1.551 .
H(58) H(60) 2.777 .
H(58) H(61) 2.314 .
H(58) H(62) 2.393 .
H(58) H(63) 2.804 .
H(58) H(67) 2.974 .
H(58) H(68) 3.531 .
H(58) H(69) 2.842 .
H(58) H(70) 2.352 .
H(58) H(76) 2.815 .
H(58) H(77) 2.289 .
H(58) H(80) 3.384 2_666
H(59) S(6) 3.070 .
H(59) N(2) 2.019 .
H(59) C(33) 2.693 .
H(59) C(34) 2.690 .
H(59) C(38) 1.994 .
H(59) C(39) 2.639 .
H(59) C(41) 3.311 .
H(59) C(45) 2.510 .
H(59) H(49) 3.517 .
H(59) H(50) 3.047 .
H(59) H(51) 2.209 .
H(59) H(52) 2.826 .
H(59) H(58) 1.551 .
H(59) H(60) 2.271 .
H(59) H(61) 2.757 .
H(59) H(62) 2.934 .
H(59) H(63) 2.439 .
H(59) H(67) 3.545 .
H(59) H(76) 2.294 .
H(59) H(77) 2.717 .
H(59) H(80) 3.585 2_666
H(59) H(81) 3.555 2_666
H(60) N(2) 2.787 .
H(60) C(33) 2.744 .
H(60) C(34) 3.028 .
H(60) C(35) 3.169 2_566
H(60) C(36) 3.318 2_566
H(60) C(37) 2.032 .
H(60) C(39) 2.060 .
H(60) C(40) 2.721 .
H(60) C(41) 3.449 .
H(60) H(50) 2.312 .
H(60) H(51) 2.460 .
H(60) H(53) 3.367 2_566
H(60) H(54) 2.492 2_566
H(60) H(55) 3.100 2_566
H(60) H(56) 3.162 2_566
H(60) H(58) 2.777 .
H(60) H(59) 2.271 .
H(60) H(61) 1.551 .
H(60) H(62) 2.813 .
H(60) H(63) 2.343 .
H(60) H(64) 2.837 .
H(60) H(66) 2.658 .
H(60) H(67) 3.049 .
H(61) N(2) 2.723 .
H(61) C(7) 3.290 1_566
H(61) C(33) 3.264 .
H(61) C(36) 3.510 2_566
H(61) C(37) 2.016 .
H(61) C(39) 2.048 .
H(61) C(40) 2.747 .
H(61) C(41) 2.749 .
H(61) C(42) 3.263 .
H(61) H(1) 2.831 1_566
H(61) H(3) 2.898 1_566
H(61) H(50) 2.846 .
H(61) H(54) 3.557 2_566
H(61) H(55) 3.234 2_566
H(61) H(56) 3.055 2_566
H(61) H(58) 2.314 .
H(61) H(59) 2.757 .
H(61) H(60) 1.551 .
H(61) H(62) 2.327 .
H(61) H(63) 2.794 .
H(61) H(64) 3.316 .
H(61) H(65) 3.445 .
H(61) H(66) 2.421 .
H(61) H(67) 2.229 .
H(61) H(70) 2.791 .
H(62) S(2) 3.440 2_666
H(62) S(4) 3.048 2_666
H(62) C(2) 3.357 2_666
H(62) C(7) 3.388 1_566
H(62) C(37) 2.644 .
H(62) C(38) 2.050 .
H(62) C(40) 2.047 .
H(62) H(1) 3.587 1_566
H(62) H(3) 2.531 1_566
H(62) H(58) 2.393 .
H(62) H(59) 2.934 .
H(62) H(60) 2.813 .
H(62) H(61) 2.327 .
H(62) H(63) 1.551 .
H(62) H(64) 2.772 .
H(62) H(65) 2.223 .
H(62) H(66) 2.480 .
H(62) H(80) 3.024 2_666
H(62) H(83) 3.419 2_666
H(63) S(8) 2.998 .
H(63) C(37) 2.622 .
H(63) C(38) 2.037 .
H(63) C(40) 2.030 .
H(63) C(47) 3.459 2_666
H(63) H(7) 3.591 2_576
H(63) H(58) 2.804 .
H(63) H(59) 2.439 .
H(63) H(60) 2.343 .
H(63) H(61) 2.794 .
H(63) H(62) 1.551 .
H(63) H(64) 2.200 .
H(63) H(65) 2.503 .
H(63) H(66) 2.734 .
H(63) H(80) 3.063 2_666
H(63) H(81) 3.149 2_666
H(63) H(83) 3.235 2_666
H(64) Se(4) 3.137 .
H(64) C(32) 3.509 1_566
H(64) C(38) 2.949 .
H(64) C(39) 2.058 .
H(64) H(7) 3.290 2_576
H(64) H(46) 3.570 1_566
H(64) H(47) 3.138 1_566
H(64) H(48) 3.263 1_566
H(64) H(53) 3.276 2_566
H(64) H(60) 2.837 .
H(64) H(61) 3.316 .
H(64) H(62) 2.772 .
H(64) H(63) 2.200 .
H(64) H(65) 1.551 .
H(64) H(66) 1.551 .
H(65) C(32) 3.359 1_566
H(65) C(38) 3.315 .
H(65) C(39) 2.065 .
H(65) H(3) 3.084 1_566
H(65) H(46) 3.088 1_566
H(65) H(47) 2.971 1_566
H(65) H(48) 3.493 1_566
H(65) H(61) 3.445 .
H(65) H(62) 2.223 .
H(65) H(63) 2.503 .
H(65) H(64) 1.551 .
H(65) H(66) 1.551 .
H(66) Se(1) 3.537 1_566
H(66) C(7) 3.593 1_566
H(66) C(36) 3.589 2_566
H(66) C(38) 2.525 .
H(66) C(39) 2.023 .
H(66) H(1) 3.503 1_566
H(66) H(3) 2.915 1_566
H(66) H(46) 3.431 1_566
H(66) H(48) 3.526 1_566
H(66) H(53) 3.268 2_566
H(66) H(56) 2.841 2_566
H(66) H(60) 2.658 .
H(66) H(61) 2.421 .
H(66) H(62) 2.480 .
H(66) H(63) 2.734 .
H(66) H(64) 1.551 .
H(66) H(65) 1.551 .
H(67) N(2) 2.018 .
H(67) C(33) 2.547 .
H(67) C(37) 2.695 .
H(67) C(38) 2.771 .
H(67) C(42) 2.011 .
H(67) C(43) 2.673 .
H(67) C(45) 3.303 .
H(67) H(1) 3.472 1_566
H(67) H(49) 2.837 .
H(67) H(50) 2.296 .
H(67) H(55) 3.311 2_566
H(67) H(58) 2.974 .
H(67) H(59) 3.545 .
H(67) H(60) 3.049 .
H(67) H(61) 2.229 .
H(67) H(68) 1.551 .
H(67) H(69) 2.771 .
H(67) H(70) 2.260 .
H(67) H(71) 2.462 .
H(67) H(72) 3.001 .
H(67) H(77) 3.533 .
H(67) H(78) 3.529 .
H(68) Se(3) 3.223 2_566
H(68) N(2) 2.019 .
H(68) C(13) 3.332 2_566
H(68) C(33) 2.548 .
H(68) C(37) 3.312 .
H(68) C(42) 2.010 .
H(68) C(43) 2.564 .
H(68) C(45) 2.681 .
H(68) C(46) 2.711 .
H(68) H(9) 3.533 2_566
H(68) H(49) 2.356 .
H(68) H(50) 2.752 .
H(68) H(58) 3.531 .
H(68) H(67) 1.551 .
H(68) H(69) 2.343 .
H(68) H(70) 2.771 .
H(68) H(71) 2.749 .
H(68) H(72) 2.401 .
H(68) H(76) 3.519 .
H(68) H(77) 3.001 .
H(68) H(78) 2.126 .
H(68) H(79) 3.042 .
H(69) Ni(1) 3.574 2_666
H(69) S(6) 3.211 2_666
H(69) N(2) 2.736 .
H(69) C(37) 3.289 .
H(69) C(41) 2.034 .
H(69) C(43) 2.047 .
H(69) C(44) 2.721 .
H(69) C(45) 2.706 .
H(69) C(46) 3.140 .
H(69) H(19) 2.739 1_656
H(69) H(58) 2.842 .
H(69) H(67) 2.771 .
H(69) H(68) 2.343 .
H(69) H(70) 1.551 .
H(69) H(71) 2.800 .
H(69) H(72) 2.295 .
H(69) H(73) 2.828 .
H(69) H(75) 2.694 .
H(69) H(76) 3.593 .
H(69) H(77) 2.199 .
H(69) H(78) 2.712 .
H(69) H(81) 3.369 .
H(70) S(2) 3.377 2_666
H(70) N(2) 2.847 .
H(70) C(7) 3.183 1_566
H(70) C(37) 2.853 .
H(70) C(38) 3.284 .
H(70) C(41) 2.037 .
H(70) C(43) 2.029 .
H(70) C(44) 2.658 .
H(70) C(45) 3.462 .
H(70) H(1) 2.831 1_566
H(70) H(2) 2.899 1_566
H(70) H(3) 3.311 1_566
H(70) H(58) 2.352 .
H(70) H(61) 2.791 .
H(70) H(67) 2.260 .
H(70) H(68) 2.771 .
H(70) H(69) 1.551 .
H(70) H(71) 2.340 .
H(70) H(72) 2.775 .
H(70) H(73) 3.218 .
H(70) H(74) 3.369 .
H(70) H(75) 2.323 .
H(70) H(77) 3.055 .
H(71) C(24) 2.938 2_566
H(71) C(41) 2.617 .
H(71) C(42) 2.035 .
H(71) C(44) 1.993 .
H(71) H(1) 3.168 1_566
H(71) H(6) 3.105 2_656
H(71) H(28) 2.859 2_566
H(71) H(29) 2.645 2_566
H(71) H(30) 2.812 2_566
H(71) H(67) 2.462 .
H(71) H(68) 2.749 .
H(71) H(69) 2.800 .
H(71) H(70) 2.340 .
H(71) H(72) 1.551 .
H(71) H(73) 2.726 .
H(71) H(74) 2.154 .
H(71) H(75) 2.437 .
H(72) C(41) 2.667 .
H(72) C(42) 2.019 .
H(72) C(44) 1.977 .
H(72) H(6) 3.237 2_656
H(72) H(9) 3.110 2_566
H(72) H(18) 3.201 1_656
H(72) H(19) 2.968 1_656
H(72) H(67) 3.001 .
H(72) H(68) 2.401 .
H(72) H(69) 2.295 .
H(72) H(70) 2.775 .
H(72) H(71) 1.551 .
H(72) H(73) 2.141 .
H(72) H(74) 2.442 .
H(72) H(75) 2.695 .
H(72) H(78) 3.418 .
H(73) C(18) 3.190 1_656
H(73) C(19) 3.180 1_656
H(73) C(20) 3.398 1_656
H(73) C(42) 2.899 .
H(73) C(43) 2.006 .
H(73) H(14) 3.517 1_656
H(73) H(15) 2.516 1_656
H(73) H(18) 2.685 1_656
H(73) H(19) 2.794 1_656
H(73) H(24) 2.998 1_656
H(73) H(27) 3.487 1_656
H(73) H(69) 2.828 .
H(73) H(70) 3.218 .
H(73) H(71) 2.726 .
H(73) H(72) 2.141 .
H(73) H(74) 1.551 .
H(73) H(75) 1.551 .
H(74) C(8) 3.361 2_656
H(74) C(42) 3.261 .
H(74) C(43) 2.004 .
H(74) H(5) 3.150 1_566
H(74) H(5) 3.280 2_656
H(74) H(6) 2.680 2_656
H(74) H(24) 2.988 1_656
H(74) H(27) 3.194 1_656
H(74) H(28) 2.933 1_656
H(74) H(28) 3.230 2_566
H(74) H(70) 3.369 .
H(74) H(71) 2.154 .
H(74) H(72) 2.442 .
H(74) H(73) 1.551 .
H(74) H(75) 1.551 .
H(75) Ni(1) 3.206 2_666
H(75) S(1) 3.061 2_666
H(75) C(42) 2.485 .
H(75) C(43) 1.979 .
H(75) H(1) 3.478 1_566
H(75) H(2) 2.919 1_566
H(75) H(5) 3.175 1_566
H(75) H(27) 3.350 1_656
H(75) H(69) 2.694 .
H(75) H(70) 2.323 .
H(75) H(71) 2.437 .
H(75) H(72) 2.695 .
H(75) H(73) 1.551 .
H(75) H(74) 1.551 .
H(76) S(2) 3.026 .
H(76) S(6) 3.440 .
H(76) N(2) 2.024 .
H(76) C(33) 2.678 .
H(76) C(34) 2.759 .
H(76) C(37) 2.546 .
H(76) C(41) 3.305 .
H(76) C(46) 2.000 .
H(76) C(47) 2.716 .
H(76) H(49) 2.923 .
H(76) H(50) 3.543 .
H(76) H(51) 2.999 .
H(76) H(52) 2.238 .
H(76) H(58) 2.815 .
H(76) H(59) 2.294 .
H(76) H(68) 3.519 .
H(76) H(69) 3.593 .
H(76) H(77) 1.551 .
H(76) H(78) 2.761 .
H(76) H(79) 2.244 .
H(76) H(80) 2.511 .
H(76) H(81) 3.021 .
H(77) S(6) 3.223 2_666
H(77) N(2) 2.023 .
H(77) C(33) 3.315 .
H(77) C(37) 2.506 .
H(77) C(41) 2.693 .
H(77) C(42) 2.757 .
H(77) C(46) 2.003 .
H(77) C(47) 2.541 .
H(77) H(49) 3.530 .
H(77) H(58) 2.289 .
H(77) H(59) 2.717 .
H(77) H(67) 3.533 .
H(77) H(68) 3.001 .
H(77) H(69) 2.199 .
H(77) H(70) 3.055 .
H(77) H(76) 1.551 .
H(77) H(78) 2.351 .
H(77) H(79) 2.768 .
H(77) H(80) 2.730 .
H(77) H(81) 2.357 .
H(78) N(2) 2.698 .
H(78) C(13) 3.439 2_566
H(78) C(15) 3.445 2_566
H(78) C(33) 3.284 .
H(78) C(41) 2.651 .
H(78) C(42) 3.127 .
H(78) C(45) 2.024 .
H(78) C(47) 2.116 .
H(78) C(48) 2.726 .
H(78) H(8) 3.034 2_566
H(78) H(9) 3.381 2_566
H(78) H(10) 3.504 2_566
H(78) H(19) 3.156 1_656
H(78) H(20) 3.553 1_656
H(78) H(49) 2.841 .
H(78) H(67) 3.529 .
H(78) H(68) 2.126 .
H(78) H(69) 2.712 .
H(78) H(72) 3.418 .
H(78) H(76) 2.761 .
H(78) H(77) 2.351 .
H(78) H(79) 1.551 .
H(78) H(80) 2.846 .
H(78) H(81) 2.382 .
H(78) H(82) 2.840 .
H(78) H(84) 2.678 .
H(79) N(2) 2.855 .
H(79) C(14) 3.583 2_566
H(79) C(16) 3.518 2_566
H(79) C(33) 2.894 .
H(79) C(34) 3.368 .
H(79) C(41) 3.461 .
H(79) C(45) 2.035 .
H(79) C(47) 2.122 .
H(79) C(48) 2.708 .
H(79) H(10) 2.747 2_566
H(79) H(49) 2.367 .
H(79) H(52) 2.878 .
H(79) H(68) 3.042 .
H(79) H(76) 2.244 .
H(79) H(77) 2.768 .
H(79) H(78) 1.551 .
H(79) H(80) 2.402 .
H(79) H(81) 2.855 .
H(79) H(82) 3.273 .
H(79) H(83) 3.413 .
H(79) H(84) 2.370 .
H(80) S(2) 2.935 .
H(80) S(4) 3.267 .
H(80) C(2) 3.563 .
H(80) C(39) 3.483 2_666
H(80) C(45) 2.645 .
H(80) C(46) 2.091 .
H(80) C(48) 1.900 .
H(80) H(58) 3.384 2_666
H(80) H(59) 3.585 2_666
H(80) H(62) 3.024 2_666
H(80) H(63) 3.063 2_666
H(80) H(76) 2.511 .
H(80) H(77) 2.730 .
H(80) H(78) 2.846 .
H(80) H(79) 2.402 .
H(80) H(81) 1.551 .
H(80) H(82) 2.640 .
H(80) H(83) 2.040 .
H(80) H(84) 2.362 .
H(81) S(6) 3.198 2_666
H(81) C(20) 3.309 1_656
H(81) C(45) 2.672 .
H(81) C(46) 2.097 .
H(81) C(48) 1.895 .
H(81) H(19) 2.973 1_656
H(81) H(20) 3.136 1_656
H(81) H(21) 3.272 1_656
H(81) H(59) 3.555 2_666
H(81) H(63) 3.149 2_666
H(81) H(69) 3.369 .
H(81) H(76) 3.021 .
H(81) H(77) 2.357 .
H(81) H(78) 2.382 .
H(81) H(79) 2.855 .
H(81) H(80) 1.551 .
H(81) H(82) 2.043 .
H(81) H(83) 2.351 .
H(81) H(84) 2.636 .
H(82) C(15) 3.588 1_645
H(82) C(20) 3.048 1_656
H(82) C(46) 2.897 .
H(82) C(47) 1.908 .
H(82) H(7) 3.479 1_645
H(82) H(8) 3.056 1_645
H(82) H(8) 3.300 2_566
H(82) H(17) 3.311 2_555
H(82) H(19) 3.155 1_656
H(82) H(20) 2.325 1_656
H(82) H(20) 2.936 2_555
H(82) H(21) 3.253 1_656
H(82) H(78) 2.840 .
H(82) H(79) 3.273 .
H(82) H(80) 2.640 .
H(82) H(81) 2.043 .
H(82) H(82) 3.453 2_656
H(82) H(83) 1.551 .
H(82) H(84) 1.551 .
H(83) S(4) 3.125 .
H(83) C(19) 3.542 2_555
H(83) C(46) 3.257 .
H(83) C(47) 1.903 .
H(83) H(7) 3.341 1_645
H(83) H(8) 3.494 1_645
H(83) H(9) 3.487 1_645
H(83) H(17) 2.850 2_555
H(83) H(18) 3.525 2_555
H(83) H(20) 3.405 2_555
H(83) H(62) 3.419 2_666
H(83) H(63) 3.235 2_666
H(83) H(79) 3.413 .
H(83) H(80) 2.040 .
H(83) H(81) 2.351 .
H(83) H(82) 1.551 .
H(83) H(84) 1.551 .
H(84) C(16) 3.593 2_566
H(84) C(19) 3.176 2_555
H(84) C(20) 3.452 2_555
H(84) C(46) 2.468 .
H(84) C(47) 1.904 .
H(84) H(8) 3.172 2_566
H(84) H(10) 2.890 2_566
H(84) H(11) 3.494 2_566
H(84) H(17) 2.339 2_555
H(84) H(18) 3.574 2_555
H(84) H(20) 2.884 2_555
H(84) H(78) 2.678 .
H(84) H(79) 2.370 .
H(84) H(80) 2.362 .
H(84) H(81) 2.636 .
H(84) H(82) 1.551 .
H(84) H(83) 1.551 .

loop_
_geom_torsion_atom_site_label_1
_geom_torsion_atom_site_label_2
_geom_torsion_atom_site_label_3
_geom_torsion_atom_site_label_4
_geom_torsion
C(4) Se(1) C(5) C(6) 1.2(4)
C(4) Se(1) C(5) C(7) -176.1(3)
C(5) Se(1) C(4) Se(2) -2.7(2)
C(5) Se(1) C(4) C(3) 177.2(4)
C(4) Se(2) C(6) C(5) -2.6(4)
C(4) Se(2) C(6) C(8) 176.7(3)
C(6) Se(2) C(4) Se(1) 3.2(2)
C(6) Se(2) C(4) C(3) -176.8(4)
C(12) Se(3) C(13) C(14) 0.3(4)
C(12) Se(3) C(13) C(15) 176.6(3)
C(13) Se(3) C(12) Se(4) 0.0(2)
C(13) Se(3) C(12) C(11) -178.7(3)
C(12) Se(4) C(14) C(13) 0.4(4)
C(12) Se(4) C(14) C(16) -177.5(3)
C(14) Se(4) C(12) Se(3) -0.2(2)
C(14) Se(4) C(12) C(11) 178.5(3)
S(1) Ni(1) S(2) C(2) -9.85(15)
S(2) Ni(1) S(1) C(1) 11.50(14)
S(1) Ni(1) S(5) C(9) -179.45(15)
S(5) Ni(1) S(1) C(1) -152.29(13)
S(1) Ni(1) S(6) C(10) 114.9(2)
S(6) Ni(1) S(1) C(1) 101.7(3)
S(2) Ni(1) S(5) C(9) 83.87(19)
S(5) Ni(1) S(2) C(2) 86.5(2)
S(2) Ni(1) S(6) C(10) -154.56(15)
S(6) Ni(1) S(2) C(2) 179.96(9)
S(5) Ni(1) S(6) C(10) 9.13(15)
S(6) Ni(1) S(5) C(9) -8.88(15)
Ni(1) S(1) C(1) S(3) 167.5(2)
Ni(1) S(1) C(1) C(2) -11.9(3)
Ni(1) S(2) C(2) S(4) -169.1(2)
Ni(1) S(2) C(2) C(1) 5.5(4)
C(1) S(3) C(3) S(4) 14.8(2)
C(1) S(3) C(3) C(4) -165.9(4)
C(3) S(3) C(1) S(1) 171.5(2)
C(3) S(3) C(1) C(2) -9.1(3)
C(2) S(4) C(3) S(3) -14.7(2)
C(2) S(4) C(3) C(4) 165.9(4)
C(3) S(4) C(2) S(2) -176.1(2)
C(3) S(4) C(2) C(1) 8.9(3)
Ni(1) S(5) C(9) S(7) -171.6(2)
Ni(1) S(5) C(9) C(10) 6.9(3)
Ni(1) S(6) C(10) S(8) 169.4(2)
Ni(1) S(6) C(10) C(9) -7.7(3)
C(9) S(7) C(11) S(8) 7.4(2)
C(9) S(7) C(11) C(12) -173.5(3)
C(11) S(7) C(9) S(5) 172.9(2)
C(11) S(7) C(9) C(10) -5.6(3)
C(10) S(8) C(11) S(7) -6.6(2)
C(10) S(8) C(11) C(12) 174.3(4)
C(11) S(8) C(10) S(6) -174.3(2)
C(11) S(8) C(10) C(9) 3.0(3)
C(17) N(1) C(21) C(22) 61.1(4)
C(21) N(1) C(17) C(18) 63.1(4)
C(17) N(1) C(25) C(26) 179.6(3)
C(25) N(1) C(17) C(18) -176.1(3)
C(17) N(1) C(29) C(30) -58.2(4)
C(29) N(1) C(17) C(18) -54.6(4)
C(21) N(1) C(25) C(26) -59.7(4)
C(25) N(1) C(21) C(22) -55.7(4)
C(21) N(1) C(29) C(30) -179.5(3)
C(29) N(1) C(21) C(22) -177.2(3)
C(25) N(1) C(29) C(30) 59.2(3)
C(29) N(1) C(25) C(26) 58.0(3)
C(33) N(2) C(37) C(38) 56.1(4)
C(37) N(2) C(33) C(34) 54.1(4)
C(33) N(2) C(41) C(42) 179.9(2)
C(41) N(2) C(33) C(34) 176.2(3)
C(33) N(2) C(45) C(46) -61.4(4)
C(45) N(2) C(33) C(34) -62.5(4)
C(37) N(2) C(41) C(42) -58.2(4)
C(41) N(2) C(37) C(38) -62.3(3)
C(37) N(2) C(45) C(46) 177.7(3)
C(45) N(2) C(37) C(38) 177.4(2)
C(41) N(2) C(45) C(46) 56.8(3)
C(45) N(2) C(41) C(42) 58.0(3)
S(1) C(1) C(2) S(2) 4.6(5)
S(1) C(1) C(2) S(4) 179.4(2)
S(3) C(1) C(2) S(2) -174.8(2)
S(3) C(1) C(2) S(4) 0.0(4)
S(3) C(3) C(4) Se(1) -1.9(5)
S(3) C(3) C(4) Se(2) 178.1(2)
S(4) C(3) C(4) Se(1) 177.4(2)
S(4) C(3) C(4) Se(2) -2.6(6)
Se(1) C(5) C(6) Se(2) 1.0(5)
Se(1) C(5) C(6) C(8) -178.3(3)
C(7) C(5) C(6) Se(2) 177.8(3)
C(7) C(5) C(6) C(8) -1.5(7)
S(5) C(9) C(10) S(6) 0.6(5)
S(5) C(9) C(10) S(8) -176.7(2)
S(7) C(9) C(10) S(6) 179.1(2)
S(7) C(9) C(10) S(8) 1.8(4)
S(7) C(11) C(12) Se(3) -2.6(5)
S(7) C(11) C(12) Se(4) 178.9(2)
S(8) C(11) C(12) Se(3) 176.4(2)
S(8) C(11) C(12) Se(4) -2.1(5)
Se(3) C(13) C(14) Se(4) -0.5(5)
Se(3) C(13) C(14) C(16) 177.2(4)
C(15) C(13) C(14) Se(4) -176.3(4)
C(15) C(13) C(14) C(16) 1.4(8)
N(1) C(17) C(18) C(19) -177.1(3)
C(17) C(18) C(19) C(20) -177.9(3)
N(1) C(21) C(22) C(23) 179.7(3)
C(21) C(22) C(23) C(24) -171.7(5)
N(1) C(25) C(26) C(27) -179.7(3)
C(25) C(26) C(27) C(28) 173.3(3)
N(1) C(29) C(30) C(31) 179.2(3)
C(29) C(30) C(31) C(32) 176.9(3)
N(2) C(33) C(34) C(35) -179.9(3)
C(33) C(34) C(35) C(36) 171.5(3)
N(2) C(37) C(38) C(39) 175.6(3)
C(37) C(38) C(39) C(40) 178.3(3)
N(2) C(41) C(42) C(43) -172.7(3)
C(41) C(42) C(43) C(44) -176.6(4)
N(2) C(45) C(46) C(47) -168.6(3)
C(45) C(46) C(47) C(48) -178.8(4)
